data_4121796
loop_
_publ_author_name
'Yang, Huayan'
'Wang, Yu'
'Yan, Juanzhu'
'Chen, Xi'
'Zhang, Xin'
'H\"akkinen, Hannu'
'Zheng, Nanfeng'

_publ_section_title
;
 Structural Evolution of Atomically Precise Thiolated Bimetallic
 [Au12+nCu32(SR)30+n](4-) (n = 0, 2, 4, 6) Nanoclusters.
;
_journal_issue 20
_journal_name_full 'Journal of the American Chemical Society'
_journal_page_first 7197
_journal_page_last 7200
_journal_paper_doi 10.1021/ja501811j
_journal_volume 136
_journal_year 2014
_chemical_formula_moiety 'C135.94 H76.85 Au13 Cu12 F61.03 S20, 4(C24 H20 P), 0.78(C6)'
_chemical_formula_sum 'C238 H164 Au13 Cl4 Cu12 F60 O4 P4 S20'
_chemical_formula_weight 8457.62
_chemical_name_systematic
;
 ? 
;
_space_group_crystal_system triclinic
_space_group_IT_number 2
_space_group_name_Hall '-P 1'
_space_group_name_H-M_alt 'P -1'
_symmetry_space_group_name_Hall '-P 1'
_symmetry_space_group_name_H-M 'P -1'
_atom_sites_solution_hydrogens geom
_atom_sites_solution_primary iterative
_atom_sites_solution_secondary difmap
_audit_creation_date 2014-01-04
_audit_creation_method
;
  Olex2 1.2
  (compiled Apr 23 2013 17:54:37, GUI svn.r4466)
;
_cell_angle_alpha 63.599(5)
_cell_angle_beta 82.266(4)
_cell_angle_gamma 80.078(4)
_cell_formula_units_Z 1
_cell_length_a 18.0621(8)
_cell_length_b 19.5128(9)
_cell_length_c 20.8568(10)
_cell_measurement_reflns_used 17829
_cell_measurement_temperature 173.00(10)
_cell_measurement_theta_max 74.0050
_cell_measurement_theta_min 4.2940
_cell_volume 6471.7(6)
_computing_cell_refinement
;
CrysAlisPro, Agilent Technologies,
Version 1.171.36.28 (release 01-02-2013 CrysAlis171 .NET)
(compiled Feb  1 2013,16:14:44)
;
_computing_data_collection
;
CrysAlisPro, Agilent Technologies,
Version 1.171.36.28 (release 01-02-2013 CrysAlis171 .NET)
(compiled Feb  1 2013,16:14:44)
;
_computing_data_reduction
;
CrysAlisPro, Agilent Technologies,
Version 1.171.36.28 (release 01-02-2013 CrysAlis171 .NET)
(compiled Feb  1 2013,16:14:44)
;
_computing_molecular_graphics
;
O. V. Dolomanov, L. J. Bourhis, R. J. Gildea, J. A. K. Howard and H. Puschmann,
OLEX2: a complete structure solution, refinement and analysis program.
J. Appl. Cryst. (2009). 42, 339-341.
;
_computing_publication_material
;
O. V. Dolomanov, L. J. Bourhis, R. J. Gildea, J. A. K. Howard and H. Puschmann,
OLEX2: a complete structure solution, refinement and analysis program.
J. Appl. Cryst. (2009). 42, 339-341.
;
_computing_structure_refinement
;
XH, G.M. Sheldrick, Acta Cryst.
(2008). A64, 112-122
;
_computing_structure_solution 'SUPERFLIP, J. Appl. Cryst. (2007) 40, 786-790'
_diffrn_ambient_temperature 173.00(10)
_diffrn_detector_area_resol_mean 10.3415
_diffrn_measured_fraction_theta_full 0.9984
_diffrn_measured_fraction_theta_max 0.9608
_diffrn_measurement_details
;
  1 omega  -50.00   35.00   1.0000    5.0000
omega____ theta____ kappa____ phi______ frames
    -      -40.7424   38.0000 -180.0000 85

  2 omega  -49.00   23.00   1.0000    5.0000
omega____ theta____ kappa____ phi______ frames
    -      -40.7424   38.0000  -90.0000 72

  3 omega -128.00  -78.00   1.0000    5.0000
omega____ theta____ kappa____ phi______ frames
    -      -40.7424  178.0000   90.0000 50

  4 omega -115.00  -12.00   1.0000    5.0000
omega____ theta____ kappa____ phi______ frames
    -      -40.7424  -57.0000   30.0000 103

  5 omega   62.00  121.00   1.0000    5.0000
omega____ theta____ kappa____ phi______ frames
    -       40.7424 -178.0000   90.0000 59

  6 omega -145.00  -89.00   1.0000   10.0000
omega____ theta____ kappa____ phi______ frames
    -      -61.5000  -94.0000  150.0000 56

  7 omega   28.00  105.00   1.0000   10.0000
omega____ theta____ kappa____ phi______ frames
    -      108.1940  -94.0000  -60.0000 77

  8 omega   33.00  121.00   1.0000   10.0000
omega____ theta____ kappa____ phi______ frames
    -      108.1940 -125.0000 -120.0000 88

  9 omega   30.00  142.00   1.0000   10.0000
omega____ theta____ kappa____ phi______ frames
    -      108.1940  -77.0000   30.0000 112

 10 omega   90.00  167.00   1.0000   10.0000
omega____ theta____ kappa____ phi______ frames
    -      108.1940   45.0000   30.0000 77

 11 omega   32.00   80.00   1.0000   10.0000
omega____ theta____ kappa____ phi______ frames
    -      108.1940  -30.0000   90.0000 48

 12 omega   59.00  110.00   1.0000   10.0000
omega____ theta____ kappa____ phi______ frames
    -      108.1940  -97.0000   19.0000 51

 13 omega   60.00   87.00   1.0000   10.0000
omega____ theta____ kappa____ phi______ frames
    -      108.1940  -30.0000   30.0000 27

 14 omega   52.00   84.00   1.0000   10.0000
omega____ theta____ kappa____ phi______ frames
    -      108.1940  -30.0000 -180.0000 32

 15 omega   37.00   89.00   1.0000   10.0000
omega____ theta____ kappa____ phi______ frames
    -      108.1940  -30.0000    0.0000 52

 16 omega   34.00   98.00   1.0000   10.0000
omega____ theta____ kappa____ phi______ frames
    -      108.1940  -45.0000  -90.0000 64

 17 omega   25.00   95.00   1.0000   10.0000
omega____ theta____ kappa____ phi______ frames
    -      108.1940  -94.0000 -120.0000 70

 18 omega   44.00  174.00   1.0000   10.0000
omega____ theta____ kappa____ phi______ frames
    -      108.1940    0.0000 -180.0000 130
;
_diffrn_measurement_device_type 'SuperNova, Dual, Cu at zero, Atlas'
_diffrn_measurement_method '\w scans'
_diffrn_orient_matrix_UB_11 0.0557203000
_diffrn_orient_matrix_UB_12 0.0364894000
_diffrn_orient_matrix_UB_13 0.0215013000
_diffrn_orient_matrix_UB_21 0.0026651000
_diffrn_orient_matrix_UB_22 -0.0689682000
_diffrn_orient_matrix_UB_23 0.0746835000
_diffrn_orient_matrix_UB_31 0.0664685000
_diffrn_orient_matrix_UB_32 -0.0425231000
_diffrn_orient_matrix_UB_33 -0.0281071000
_diffrn_radiation_monochromator mirror
_diffrn_radiation_type 'Cu K\a'
_diffrn_radiation_wavelength 1.5418
_diffrn_reflns_av_R_equivalents 0.0325
_diffrn_reflns_av_unetI/netI 0.0391
_diffrn_reflns_limit_h_max 20
_diffrn_reflns_limit_h_min -20
_diffrn_reflns_limit_k_max 21
_diffrn_reflns_limit_k_min -22
_diffrn_reflns_limit_l_max 20
_diffrn_reflns_limit_l_min -23
_diffrn_reflns_number 40869
_diffrn_reflns_theta_full 61.17
_diffrn_reflns_theta_max 61.17
_diffrn_reflns_theta_min 3.55
_diffrn_source 'SuperNova (Cu) X-ray Source'
_exptl_absorpt_coefficient_mu 17.427
_exptl_absorpt_correction_T_max 1.00000
_exptl_absorpt_correction_T_min 0.24081
_exptl_absorpt_correction_type multi-scan
_exptl_absorpt_process_details
;
CrysAlisPro, Agilent Technologies,
Version 1.171.36.28 (release 01-02-2013 CrysAlis171 .NET)
(compiled Feb  1 2013,16:14:44)
Empirical absorption correction using spherical harmonics,
 implemented in SCALE3 ABSPACK scaling algorithm.
;
_exptl_crystal_colour
;
;
_exptl_crystal_density_diffrn 2.170
_exptl_crystal_density_method 'not measured'
_exptl_crystal_description
;
;
_exptl_crystal_F_000 3987
_platon_squeeze_details
;
SQUEEZE removed 2 disordered dichloromethane and four water molecules per formula unit.
;
_refine_diff_density_max 3.825
_refine_diff_density_min -2.754
_refine_diff_density_rms 0.210
_refine_ls_extinction_method none
_refine_ls_goodness_of_fit_ref 1.101
_refine_ls_hydrogen_treatment mixed
_refine_ls_matrix_type full
_refine_ls_number_parameters 1490
_refine_ls_number_reflns 19869
_refine_ls_number_restraints 138
_refine_ls_restrained_S_all 1.101
_refine_ls_R_factor_all 0.0579
_refine_ls_R_factor_gt 0.0499
_refine_ls_shift/su_max 0.178
_refine_ls_shift/su_mean 0.008
_refine_ls_structure_factor_coef Fsqd
_refine_ls_weighting_details 'calc w=1/[\s^2^(Fo^2^)+(0.0913P)^2^+37.0670P] where P=(Fo^2^+2Fc^2^)/3'
_refine_ls_weighting_scheme calc
_refine_ls_wR_factor_gt 0.1485
_refine_ls_wR_factor_ref 0.1560
_reflns_number_gt 16951
_reflns_number_total 19869
_reflns_threshold_expression >2sigma(I)
_cod_data_source_file ja501811j_si_006.cif
_cod_data_source_block (AuCu)25
_cod_depositor_comments 'Adding full bibliography for 4121793--4121797.cif.'
_cod_original_cell_volume 6471.6(5)
_cod_database_code 4121796
_reflns_odcompleteness_completeness 99.84
_reflns_odcompleteness_iscentric 1
_reflns_odcompleteness_theta 66.97
_olex2_refinement_description
;
1. Fixed Uiso
 At 1.2 times of:
  All C(H) groups
2. Restrained distances
 F27-C63 = F26-C63 = F25-C63
 1.3 with sigma of 0.02
 F22A-C128 = F119-C128
 1.35 with sigma of 0.02
3. Rigid bond restraints
 F3, C7
 with sigma for 1-2 distances of 0.02 and sigma for 1-3 distances of 0.02
 F5, C14
 with sigma for 1-2 distances of 0.02 and sigma for 1-3 distances of 0.02
 F7, C21
 with sigma for 1-2 distances of 0.02 and sigma for 1-3 distances of 0.02
 F14, C35
 with sigma for 1-2 distances of 0.02 and sigma for 1-3 distances of 0.02
 F27, C63
 with sigma for 1-2 distances of 0.02 and sigma for 1-3 distances of 0.02
 C25, C26
 with sigma for 1-2 distances of 0.02 and sigma for 1-3 distances of 0.02
 C32, C35
 with sigma for 1-2 distances of 0.02 and sigma for 1-3 distances of 0.02
 C43, C44
 with sigma for 1-2 distances of 0.02 and sigma for 1-3 distances of 0.02
 P1, C71
 with sigma for 1-2 distances of 0.02 and sigma for 1-3 distances of 0.02
 C72, C73
 with sigma for 1-2 distances of 0.02 and sigma for 1-3 distances of 0.02
 C77, C82
 with sigma for 1-2 distances of 0.02 and sigma for 1-3 distances of 0.02
 C91, C92
 with sigma for 1-2 distances of 0.02 and sigma for 1-3 distances of 0.02
 P2, C95
 with sigma for 1-2 distances of 0.02 and sigma for 1-3 distances of 0.02
 C96, C97
 with sigma for 1-2 distances of 0.02 and sigma for 1-3 distances of 0.02
 C97, C98
 with sigma for 1-2 distances of 0.02 and sigma for 1-3 distances of 0.02
 C101, C102
 with sigma for 1-2 distances of 0.02 and sigma for 1-3 distances of 0.02
 C103, C104
 with sigma for 1-2 distances of 0.02 and sigma for 1-3 distances of 0.02
 C105, C106
 with sigma for 1-2 distances of 0.02 and sigma for 1-3 distances of 0.02
 C110, C111
 with sigma for 1-2 distances of 0.02 and sigma for 1-3 distances of 0.02
4. Uiso/Uaniso restraints and constraints
Uanis(C108) \\sim Ueq, Uanis(C107) \\sim Ueq, Uanis(C112) \\sim Ueq, Uanis(C110) \\sim Ueq, Uanis(C109) \\sim Ueq, Uanis(C111) \\sim Ueq, Uanis(C115) \\sim Ueq, Uanis(C114) \\sim Ueq, Uanis(C117) \\sim Ueq, Uanis(C102) \\sim Ueq, Uanis(C106) \\sim Ueq, Uanis(C105) \\sim Ueq, Uanis(C104) \\sim Ueq, Uanis(C99) \\sim Ueq, Uanis(C9) \\sim Ueq, Uanis(C10) \\sim Ueq, Uanis(C103) \\sim Ueq, Uanis(C59) \\sim Ueq: with sigma of 0.1 and sigma for terminal atoms of 0.2
Uanis(F22A) \\sim Ueq: with sigma of 0.1 and sigma for terminal atoms of 0.2
5. Others
 Sof(S8A)=Sof(H52A)=Sof(H55A)=Sof(H54A)=1-FVAR(1)
 Sof(S8)=FVAR(1)
 Sof(F22A)=1-FVAR(2)
 Sof(F22)=Sof(F23)=FVAR(2)
 Sof(C53B)=Sof(C50B)=Sof(C52B)=Sof(C51B)=Sof(C54B)=Sof(C55B)=1-FVAR(3)
 Sof(C53A)=Sof(C52A)=Sof(C51A)=Sof(C50A)=Sof(C55A)=Sof(C54A)=FVAR(3)
6.a Aromatic/amide H refined with riding coordinates:
 C2(H2), C3(H3), C5(H5), C6(H6), C30(H30), C27(H27), C16(H16), C62(H62),
 C20(H20), C17(H17), C61(H61), C23(H23), C26(H26), C40(H40), C19(H19), C24(H24),
  C76(H76), C75(H75), C74(H74), C73(H73), C72(H72), C13(H13), C12(H12),
 C10(H10), C9(H9), C41(H41), C38(H38), C31(H31), C48(H48), C33(H33), C66(H66),
 C65(H65), C37(H37), C68(H68), C84(H84), C86(H86), C85(H85), C87(H87), C88(H88),
  C69(H69), C47(H47), C45(H45), C34(H34), C93(H93), C92(H92), C91(H91),
 C90(H90), C94(H94), C44(H44), C82(H82), C78(H78), C79(H79), C80(H80),
 C106(H106), C105(H105), C104(H104), C103(H103), C102(H102), C58(H58), C59(H59),
  C100(H100), C96(H96), C97(H97), C98(H98), C99(H99), C81(H81), C114(H114),
 C118(H118), C117(H117), C116(H116), C115(H115), C112(H112), C111(H111),
 C110(H110), C109(H109), C108(H108), C52A(H52A), C51A(H51A), C55A(H55A),
 C54A(H54A)
6.b Fitted hexagon refined as free rotating group:
 C1(C2,C3,C4,C5,C6), C71(C76,C75,C74,C73,C72), C8(C13,C12,C11,C10,C9), C83(C84,
 C86,C85,C87,C88), C93(C92,C91,C90,C89,C94), C101(C106,C105,C104,C103,C102),
 C100(C95,C96,C97,C98,C99), C114(C113,C118,C117,C116,C115), C112(C111,C110,C109,
 C108,C107), C53A(C52A,C51A,C50A,C55A,C54A)
;

loop_
_space_group_symop_id
_space_group_symop_operation_xyz
1 'x, y, z'
2 '-x, -y, -z'

loop_
_atom_site_label
_atom_site_type_symbol
_atom_site_fract_x
_atom_site_fract_y
_atom_site_fract_z
_atom_site_U_iso_or_equiv
_atom_site_adp_type
_atom_site_occupancy
_atom_site_symmetry_multiplicity
_atom_site_calc_flag
_atom_site_refinement_flags
_atom_site_disorder_assembly
_atom_site_disorder_group
Au1 Au 0.5000 0.5000 0.0000 0.02187(5) Uani 1 2 d S . .
Au2 Au 0.596707(8) 0.496494(9) 0.092808(7) 0.03283(4) Uani 1 1 d . . .
Au3 Au 0.462663(9) 0.608351(8) 0.052467(8) 0.03470(4) Uani 1 1 d . . .
Au4 Au 0.349702(9) 0.531347(9) 0.032120(8) 0.03527(5) Uani 1 1 d . . .
Au5 Au 0.414134(9) 0.381878(9) 0.052577(8) 0.03988(5) Uani 1 1 d . . .
Au6 Au 0.567774(10) 0.358788(9) 0.087563(8) 0.04035(5) Uani 1 1 d . . .
Au7 Au 0.454604(10) 0.445909(10) 0.141723(8) 0.04066(5) Uani 1 1 d . B .
Cu1 Cu 0.57289(3) 0.24529(3) 0.22609(3) 0.03743(17) Uani 1 1 d . B .
Cu2 Cu 0.40976(4) 0.22677(3) 0.13632(3) 0.04673(18) Uani 1 1 d . . .
Cu3 Cu 0.37708(3) 0.33701(3) 0.24971(3) 0.04178(17) Uani 1 1 d . . .
Cu4 Cu 0.59323(3) 0.37956(3) 0.24727(3) 0.04216(18) Uani 1 1 d . . .
Cu5 Cu 0.26217(4) 0.41221(4) 0.14369(3) 0.04655(19) Uani 1 1 d . B .
Cu6 Cu 0.54389(4) 0.22183(4) 0.04427(3) 0.04945(19) Uani 1 1 d . . .
S7 S 0.44656(6) 0.23521(5) 0.23459(5) 0.0388(3) Uani 1 1 d . B .
S10 S 0.61730(6) 0.22911(6) 0.12618(5) 0.0426(3) Uani 1 1 d . . .
S1 S 0.65595(5) 0.48177(6) 0.19173(5) 0.0385(3) Uani 1 1 d . B .
S9 S 0.58394(5) 0.28253(5) -0.07101(5) 0.0401(3) Uani 1 1 d . . .
S3 S 0.46060(6) 0.40230(6) 0.26505(5) 0.0400(3) Uani 1 1 d . B .
S2 S 0.61605(6) 0.25306(6) 0.31616(5) 0.0468(3) Uani 1 1 d . B .
S5 S 0.22077(6) 0.52836(7) 0.05903(5) 0.0479(3) Uani 1 1 d . . .
S4 S 0.25325(6) 0.34472(6) 0.26284(5) 0.0469(3) Uani 1 1 d . B .
S6 S 0.30799(6) 0.31652(6) 0.10199(5) 0.0460(3) Uani 1 1 d . B .
P1 P 0.25372(9) 0.17447(9) 0.57009(8) 0.0674(5) Uani 1 1 d U . .
C1 C 0.75329(12) 0.45264(15) 0.17934(12) 0.0391(12) Uani 1 1 d G . .
C2 C 0.78657(15) 0.4641(2) 0.11184(13) 0.0688(19) Uani 1 1 d G B .
H2 H 0.7571 0.4844 0.0726 0.083 Uiso 1 1 calc R . .
C3 C 0.86383(16) 0.4451(3) 0.1030(2) 0.0714(19) Uani 1 1 d G B .
H3 H 0.8861 0.4527 0.0578 0.086 Uiso 1 1 calc R . .
C4 C 0.90782(12) 0.4147(3) 0.1616(2) 0.0672(18) Uani 1 1 d G B .
C5 C 0.87455(15) 0.4033(3) 0.2291(2) 0.193(6) Uani 1 1 d G B .
H5 H 0.9040 0.3830 0.2683 0.232 Uiso 1 1 calc R . .
C6 C 0.79729(15) 0.4223(2) 0.23796(13) 0.174(5) Uani 1 1 d G B .
H6 H 0.7750 0.4146 0.2831 0.208 Uiso 1 1 calc R . .
C64 C 0.7152(2) 0.2297(2) 0.0995(2) 0.0413(13) Uani 1 1 d . B .
C22 C 0.2217(3) 0.4059(3) 0.3062(2) 0.0481(14) Uani 1 1 d . . .
C57 C 0.5239(2) 0.2757(2) -0.12828(19) 0.0455(12) Uani 1 1 d . B .
C29 C 0.1864(2) 0.5950(3) 0.0969(2) 0.0538(15) Uani 1 1 d . B .
C30 C 0.2321(3) 0.6404(3) 0.1038(2) 0.0572(17) Uani 1 1 d . . .
H30 H 0.2831 0.6359 0.0897 0.069 Uiso 1 1 calc R B .
C27 C 0.2540(3) 0.3975(3) 0.3656(2) 0.0537(15) Uani 1 1 d . B .
H27 H 0.2953 0.3602 0.3825 0.064 Uiso 1 1 calc R . .
C15 C 0.4251(3) 0.4849(2) 0.2793(2) 0.0450(13) Uani 1 1 d . . .
C36 C 0.2629(2) 0.3299(2) 0.0258(2) 0.0466(12) Uani 1 1 d . . .
C16 C 0.3610(3) 0.5323(3) 0.2512(3) 0.0539(15) Uani 1 1 d . B .
H16 H 0.3357 0.5223 0.2209 0.065 Uiso 1 1 calc R . .
C62 C 0.4722(3) 0.3338(2) -0.1652(2) 0.0493(13) Uani 1 1 d . . .
H62 H 0.4646 0.3787 -0.1586 0.059 Uiso 1 1 calc R B .
C20 C 0.4644(3) 0.4997(3) 0.3259(2) 0.0593(15) Uani 1 1 d . B .
H20 H 0.5079 0.4680 0.3459 0.071 Uiso 1 1 calc R . .
C43 C 0.4262(2) 0.1500(3) 0.31064(19) 0.0426(12) Uani 1 1 d U . .
C17 C 0.3324(3) 0.5943(3) 0.2662(3) 0.0669(18) Uani 1 1 d . . .
H17 H 0.2886 0.6255 0.2463 0.080 Uiso 1 1 calc R B .
C61 C 0.4297(3) 0.3284(3) -0.2132(3) 0.0667(18) Uani 1 1 d . B .
H61 H 0.3948 0.3699 -0.2386 0.080 Uiso 1 1 calc R . .
C39 C 0.1860(3) 0.3469(3) -0.0871(2) 0.0602(15) Uani 1 1 d . B .
C23 C 0.1597(3) 0.4623(4) 0.2818(3) 0.080(2) Uani 1 1 d . B .
H23 H 0.1364 0.4695 0.2417 0.096 Uiso 1 1 calc R . .
C18 C 0.3696(4) 0.6091(3) 0.3109(2) 0.0647(17) Uani 1 1 d . B .
C26 C 0.2275(4) 0.4418(3) 0.3999(2) 0.0694(19) Uani 1 1 d U . .
H26 H 0.2515 0.4360 0.4391 0.083 Uiso 1 1 calc R B .
C40 C 0.2630(3) 0.3330(3) -0.0901(2) 0.0609(15) Uani 1 1 d . . .
H40 H 0.2892 0.3297 -0.1304 0.073 Uiso 1 1 calc R B .
C19 C 0.4362(4) 0.5632(3) 0.3413(3) 0.0729(17) Uani 1 1 d . . .
H19 H 0.4611 0.5745 0.3710 0.087 Uiso 1 1 calc R B .
C24 C 0.1333(3) 0.5073(4) 0.3181(3) 0.082(2) Uani 1 1 d . . .
H24 H 0.0931 0.5460 0.3015 0.099 Uiso 1 1 calc R B .
C71 C 0.33443(15) 0.22135(15) 0.51940(13) 0.073(2) Uani 1 1 d GU . .
C76 C 0.37893(18) 0.1946(2) 0.47343(17) 0.079(2) Uani 1 1 d G . .
H76 H 0.3651 0.1550 0.4661 0.095 Uiso 1 1 calc R . .
C75 C 0.44409(18) 0.2269(3) 0.43844(19) 0.076(2) Uani 1 1 d G . .
H75 H 0.4739 0.2090 0.4077 0.092 Uiso 1 1 calc R . .
C74 C 0.46476(19) 0.2861(3) 0.4494(2) 0.082(2) Uani 1 1 d G . .
H74 H 0.5084 0.3078 0.4260 0.098 Uiso 1 1 calc R . .
C73 C 0.4203(2) 0.3129(2) 0.4954(2) 0.0678(18) Uani 1 1 d GU . .
H73 H 0.4341 0.3525 0.5028 0.081 Uiso 1 1 calc R . .
C72 C 0.35510(19) 0.28053(18) 0.53039(18) 0.088(2) Uani 1 1 d GU . .
H72 H 0.3253 0.2985 0.5611 0.106 Uiso 1 1 calc R . .
C8 C 0.71383(15) 0.22059(17) 0.32171(16) 0.0585(15) Uani 1 1 d G . .
C13 C 0.7489(2) 0.1722(2) 0.2909(2) 0.081(2) Uani 1 1 d G B .
H13 H 0.7215 0.1580 0.2650 0.097 Uiso 1 1 calc R . .
C12 C 0.8251(2) 0.1450(3) 0.2986(3) 0.102(3) Uani 1 1 d G B .
H12 H 0.8486 0.1126 0.2780 0.123 Uiso 1 1 calc R . .
C11 C 0.86615(17) 0.1662(3) 0.3372(4) 0.141(4) Uani 1 1 d G B .
C10 C 0.8311(2) 0.2146(3) 0.3681(3) 0.234(4) Uani 1 1 d GU B .
H10 H 0.8585 0.2288 0.3939 0.281 Uiso 1 1 calc R . .
C9 C 0.7549(2) 0.2418(3) 0.3603(2) 0.226(4) Uani 1 1 d GU B .
H9 H 0.7314 0.2742 0.3810 0.271 Uiso 1 1 calc R . .
C41 C 0.3026(3) 0.3237(3) -0.0332(2) 0.0501(14) Uani 1 1 d . B .
H41 H 0.3549 0.3136 -0.0350 0.060 Uiso 1 1 calc R . .
C25 C 0.1660(3) 0.4949(3) 0.3777(3) 0.0721(19) Uani 1 1 d U B .
C38 C 0.1464(3) 0.3529(4) -0.0293(3) 0.0804(19) Uani 1 1 d . . .
H38 H 0.0941 0.3626 -0.0281 0.096 Uiso 1 1 calc R B .
P2 P 0.21804(18) 0.95788(13) 0.25480(13) 0.1233(10) Uani 1 1 d U . .
F19 F 0.3587(4) -0.0392(3) 0.5558(2) 0.139(2) Uani 1 1 d . B .
F18 F 0.1845(2) 0.3759(3) -0.20881(18) 0.1330(17) Uani 1 1 d . B .
F17 F 0.1184(2) 0.2908(2) -0.1361(2) 0.1231(13) Uani 1 1 d . B .
F30 F 0.9769(2) 0.1798(4) 0.0105(3) 0.164(3) Uani 1 1 d . . .
F16 F 0.0820(3) 0.4081(3) -0.1599(2) 0.140(2) Uani 1 1 d . B .
F12 F 0.1209(4) 0.6192(3) 0.3741(3) 0.154(3) Uani 1 1 d . B .
F20 F 0.4161(3) -0.1110(2) 0.5078(3) 0.144(2) Uani 1 1 d . B .
F21 F 0.3018(3) -0.0713(2) 0.4923(3) 0.130(2) Uani 1 1 d . B .
F15 F 0.1380(4) 0.7676(3) 0.2154(3) 0.172(2) Uani 1 1 d . . .
C31 C 0.2032(4) 0.6921(3) 0.1313(3) 0.081(2) Uani 1 1 d . B .
H31 H 0.2345 0.7214 0.1376 0.097 Uiso 1 1 calc R . .
C46 C 0.3896(3) 0.0181(3) 0.4301(3) 0.0654(19) Uani 1 1 d . B .
F10 F 0.0688(3) 0.5283(3) 0.4495(2) 0.1496(19) Uani 1 1 d . B .
C48 C 0.4810(4) 0.0935(3) 0.3500(4) 0.081(2) Uani 1 1 d . B .
H48 H 0.5316 0.0994 0.3369 0.097 Uiso 1 1 calc R . .
C67 C 0.8691(3) 0.2153(4) 0.0707(3) 0.070(2) Uani 1 1 d . . .
C33 C 0.0816(3) 0.6572(5) 0.1417(3) 0.106(3) Uani 1 1 d . B .
H33 H 0.0304 0.6629 0.1546 0.127 Uiso 1 1 calc R . .
F11 F 0.1746(4) 0.5380(3) 0.4655(2) 0.172(2) Uani 1 1 d . B .
C66 C 0.8363(3) 0.2636(4) 0.1005(3) 0.081(2) Uani 1 1 d . B .
H66 H 0.8661 0.2905 0.1118 0.098 Uiso 1 1 calc R . .
C65 C 0.7568(3) 0.2733(3) 0.1145(3) 0.0689(18) Uani 1 1 d . . .
H65 H 0.7337 0.3077 0.1330 0.083 Uiso 1 1 calc R B .
C37 C 0.1841(3) 0.3447(4) 0.0284(3) 0.0770(18) Uani 1 1 d . B .
H37 H 0.1573 0.3489 0.0681 0.092 Uiso 1 1 calc R . .
F28 F 0.9837(2) 0.2710(3) 0.0353(3) 0.145(3) Uani 1 1 d . . .
F2 F 1.0273(2) 0.3973(4) 0.1983(3) 0.194(3) Uani 1 1 d . B .
F3 F 1.0212(2) 0.4493(4) 0.0939(3) 0.184(4) Uani 1 1 d U B .
F6 F 0.9913(3) 0.1913(4) 0.3241(6) 0.277(6) Uani 1 1 d . B .
F8 F 0.3092(6) 0.7328(3) 0.2787(3) 0.241(4) Uani 1 1 d . B .
F29 F 0.9862(2) 0.1587(5) 0.1167(3) 0.191(4) Uani 1 1 d . . .
C68 C 0.8257(3) 0.1757(4) 0.0537(3) 0.086(2) Uani 1 1 d . B .
H68 H 0.8483 0.1434 0.0326 0.103 Uiso 1 1 calc R . .
C83 C 0.28453(19) 0.09362(16) 0.65005(15) 0.076(2) Uani 1 1 d G . .
C84 C 0.2315(2) 0.0565(2) 0.70398(18) 0.094(3) Uani 1 1 d G . .
H84 H 0.1804 0.0721 0.6971 0.113 Uiso 1 1 calc R . .
C86 C 0.2548(3) -0.0037(2) 0.76812(17) 0.099(3) Uani 1 1 d G . .
H86 H 0.2193 -0.0285 0.8042 0.119 Uiso 1 1 calc R . .
C85 C 0.3312(3) -0.0269(2) 0.77833(19) 0.094(3) Uani 1 1 d G . .
H85 H 0.3468 -0.0672 0.8212 0.113 Uiso 1 1 calc R . .
C87 C 0.3842(3) 0.0102(3) 0.7244(2) 0.103(3) Uani 1 1 d G . .
H87 H 0.4354 -0.0054 0.7312 0.123 Uiso 1 1 calc R . .
C88 C 0.36092(19) 0.0704(2) 0.6603(2) 0.086(2) Uani 1 1 d G . .
H88 H 0.3964 0.0952 0.6242 0.103 Uiso 1 1 calc R . .
C69 C 0.7484(4) 0.1832(3) 0.0676(3) 0.0754(19) Uani 1 1 d . . .
H69 H 0.7190 0.1567 0.0553 0.090 Uiso 1 1 calc R B .
C47 C 0.4607(4) 0.0286(4) 0.4085(4) 0.103(3) Uani 1 1 d . . .
H47 H 0.4983 -0.0093 0.4338 0.124 Uiso 1 1 calc R B .
F1 F 1.0096(2) 0.3393(4) 0.1406(4) 0.205(3) Uani 1 1 d . B .
F26 F 0.3912(3) 0.1927(2) -0.2681(3) 0.2098(18) Uani 1 1 d D . .
C77 C 0.1874(3) 0.2369(4) 0.6000(4) 0.080(2) Uani 1 1 d U . .
C45 C 0.3372(4) 0.0669(4) 0.3918(4) 0.103(3) Uani 1 1 d . . .
H45 H 0.2871 0.0583 0.4046 0.124 Uiso 1 1 calc R B .
C7 C 0.9899(3) 0.3982(4) 0.1497(4) 0.086(2) Uani 1 1 d U . .
C34 C 0.1095(3) 0.6047(4) 0.1151(3) 0.089(2) Uani 1 1 d . . .
H34 H 0.0775 0.5756 0.1092 0.107 Uiso 1 1 calc R B .
F5 F 0.9652(3) 0.0881(4) 0.4017(5) 0.217(4) Uani 1 1 d U B .
C32 C 0.1260(3) 0.7001(4) 0.1496(3) 0.092(2) Uani 1 1 d U . .
C93 C 0.15477(16) 0.17712(17) 0.40617(15) 0.105(3) Uani 1 1 d G . .
H93 H 0.1442 0.2123 0.3595 0.126 Uiso 1 1 calc R . .
C92 C 0.1331(2) 0.10371(19) 0.43451(18) 0.102(3) Uani 1 1 d GU . .
H92 H 0.1080 0.0898 0.4068 0.122 Uiso 1 1 calc R . .
C91 C 0.1489(3) 0.05114(19) 0.5042(2) 0.095(2) Uani 1 1 d GU . .
H91 H 0.1344 0.0020 0.5232 0.114 Uiso 1 1 calc R . .
C90 C 0.1864(3) 0.0720(2) 0.54559(17) 0.093(2) Uani 1 1 d G . .
H90 H 0.1970 0.0368 0.5922 0.111 Uiso 1 1 calc R . .
C89 C 0.2081(2) 0.1454(3) 0.51726(18) 0.074(2) Uani 1 1 d G . .
C94 C 0.1922(2) 0.1980(2) 0.44755(18) 0.082(2) Uani 1 1 d G . .
H94 H 0.2067 0.2471 0.4286 0.098 Uiso 1 1 calc R . .
C21 C 0.3427(6) 0.6779(4) 0.3253(4) 0.138(3) Uani 1 1 d U . .
C44 C 0.3557(4) 0.1335(4) 0.3304(4) 0.088(3) Uani 1 1 d U B .
H44 H 0.3172 0.1671 0.3026 0.106 Uiso 1 1 calc R . .
C42 C 0.1444(4) 0.3565(4) -0.1492(3) 0.092(2) Uani 1 1 d . . .
C82 C 0.1968(4) 0.2451(4) 0.6544(4) 0.100(2) Uani 1 1 d U . .
H82 H 0.2368 0.2152 0.6823 0.120 Uiso 1 1 calc R . .
C60 C 0.4379(4) 0.2659(4) -0.2231(3) 0.110(2) Uani 1 1 d . . .
F14 F 0.0660(5) 0.8208(3) 0.1306(3) 0.260(3) Uani 1 1 d U . .
C78 C 0.1313(4) 0.2831(4) 0.5525(4) 0.104(3) Uani 1 1 d . . .
H78 H 0.1266 0.2810 0.5096 0.124 Uiso 1 1 calc R . .
C70 C 0.9561(4) 0.2081(5) 0.0569(4) 0.104(3) Uani 1 1 d . . .
C28 C 0.1341(5) 0.5445(4) 0.4170(3) 0.101(3) Uani 1 1 d . . .
C79 C 0.0816(5) 0.3343(5) 0.5776(6) 0.157(4) Uani 1 1 d . . .
H79 H 0.0406 0.3639 0.5512 0.189 Uiso 1 1 calc R . .
F7 F 0.2881(5) 0.6611(3) 0.3785(3) 0.215(3) Uani 1 1 d U B .
C80 C 0.0930(5) 0.3415(5) 0.6422(5) 0.135(4) Uani 1 1 d . . .
H80 H 0.0613 0.3753 0.6572 0.162 Uiso 1 1 calc R . .
F13 F 0.0358(4) 0.7355(4) 0.2249(3) 0.249(3) Uani 1 1 d . . .
F9 F 0.3871(5) 0.6956(3) 0.3548(3) 0.217(3) Uani 1 1 d . B .
C49 C 0.3677(5) -0.0513(4) 0.4957(4) 0.095(3) Uani 1 1 d . . .
F27 F 0.4220(5) 0.2962(4) -0.3419(2) 0.327(3) Uani 1 1 d DU . .
C101 C 0.2030(3) 1.0556(3) 0.2325(3) 0.143(4) Uani 1 1 d GU . .
C106 C 0.1532(4) 1.1056(3) 0.1813(4) 0.219(6) Uani 1 1 d GU . .
H106 H 0.1321 1.0880 0.1539 0.263 Uiso 1 1 calc R . .
C105 C 0.1350(5) 1.1818(3) 0.1708(5) 0.204(7) Uani 1 1 d GU . .
H105 H 0.1017 1.2153 0.1365 0.245 Uiso 1 1 calc R . .
C104 C 0.1666(5) 1.2081(3) 0.2116(5) 0.178(6) Uani 1 1 d GU . .
H104 H 0.1544 1.2591 0.2046 0.214 Uiso 1 1 calc R . .
C103 C 0.2163(5) 1.1581(4) 0.2629(5) 0.329(9) Uani 1 1 d GU . .
H103 H 0.2374 1.1757 0.2902 0.395 Uiso 1 1 calc R . .
C102 C 0.2345(4) 1.0819(4) 0.2734(4) 0.231(5) Uani 1 1 d GU . .
H102 H 0.2678 1.0484 0.3077 0.277 Uiso 1 1 calc R . .
C58 C 0.5313(5) 0.2109(4) -0.1356(4) 0.138(3) Uani 1 1 d . . .
H58 H 0.5614 0.1674 -0.1058 0.165 Uiso 1 1 calc R B .
C59 C 0.4925(7) 0.2087(5) -0.1902(5) 0.222(4) Uani 1 1 d U B .
H59 H 0.5050 0.1678 -0.2028 0.267 Uiso 1 1 calc R . .
C100 C 0.3672(3) 0.9567(2) 0.2450(2) 0.136(4) Uani 1 1 d G . .
H100 H 0.3597 0.9977 0.2001 0.163 Uiso 1 1 calc R . .
C95 C 0.3062(4) 0.9211(3) 0.2875(3) 0.129(4) Uani 1 1 d GU . .
C96 C 0.3173(6) 0.8598(4) 0.3545(3) 0.237(5) Uani 1 1 d GU . .
H96 H 0.2765 0.8360 0.3829 0.284 Uiso 1 1 calc R . .
C97 C 0.3893(7) 0.8339(3) 0.3790(3) 0.214(4) Uani 1 1 d GU . .
H97 H 0.3967 0.7928 0.4238 0.257 Uiso 1 1 calc R . .
C98 C 0.4503(5) 0.8694(4) 0.3365(4) 0.287(5) Uani 1 1 d GU . .
H98 H 0.4985 0.8521 0.3529 0.345 Uiso 1 1 calc R . .
C99 C 0.4392(4) 0.9308(4) 0.2695(4) 0.205(5) Uani 1 1 d GU . .
H99 H 0.4800 0.9546 0.2410 0.246 Uiso 1 1 calc R . .
C35 C 0.0978(5) 0.7629(6) 0.1748(5) 0.202(3) Uani 1 1 d U B .
C81 C 0.1477(6) 0.2995(5) 0.6756(4) 0.150(4) Uani 1 1 d . . .
H81 H 0.1579 0.3032 0.7164 0.180 Uiso 1 1 calc R . .
C114 C 0.1288(4) 0.8356(3) 0.3303(3) 0.245(7) Uani 1 1 d GU . .
H114 H 0.1547 0.8136 0.3010 0.294 Uiso 1 1 calc R . .
C113 C 0.1439(5) 0.9067(3) 0.3219(4) 0.138(4) Uani 1 1 d G . .
C118 C 0.1052(6) 0.9396(4) 0.3657(5) 0.210(6) Uani 1 1 d G . .
H118 H 0.1154 0.9872 0.3600 0.252 Uiso 1 1 calc R . .
C117 C 0.0513(7) 0.9015(5) 0.4179(5) 0.264(8) Uani 1 1 d GU . .
H117 H 0.0254 0.9235 0.4472 0.317 Uiso 1 1 calc R . .
C116 C 0.0361(6) 0.8304(6) 0.4263(5) 0.289(8) Uani 1 1 d G . .
H116 H 0.0001 0.8048 0.4613 0.347 Uiso 1 1 calc R . .
C115 C 0.0749(5) 0.7974(4) 0.3825(4) 0.310(9) Uani 1 1 d GU . .
H115 H 0.0647 0.7499 0.3882 0.372 Uiso 1 1 calc R . .
C112 C 0.2770(4) 0.9132(3) 0.1456(3) 0.211(6) Uani 1 1 d GU . .
H112 H 0.3226 0.9001 0.1668 0.253 Uiso 1 1 calc R . .
C111 C 0.2735(5) 0.9074(5) 0.0820(4) 0.230(5) Uani 1 1 d GU . .
H111 H 0.3168 0.8905 0.0607 0.276 Uiso 1 1 calc R . .
C110 C 0.2053(6) 0.9269(7) 0.0503(4) 0.252(6) Uani 1 1 d GU . .
H110 H 0.2030 0.9231 0.0077 0.302 Uiso 1 1 calc R . .
C109 C 0.1407(5) 0.9522(7) 0.0821(5) 0.257(9) Uani 1 1 d GU . .
H109 H 0.0951 0.9653 0.0609 0.308 Uiso 1 1 calc R . .
C108 C 0.1442(4) 0.9580(6) 0.1457(5) 0.183(6) Uani 1 1 d GU . .
H108 H 0.1010 0.9749 0.1670 0.220 Uiso 1 1 calc R . .
C107 C 0.2124(4) 0.9385(5) 0.1774(4) 0.194(5) Uani 1 1 d GU . .
C14 C 0.9500(4) 0.1437(5) 0.3357(8) 0.183(5) Uani 1 1 d U . .
F4 F 0.9756(3) 0.1104(6) 0.2940(6) 0.274(6) Uani 1 1 d . B .
C63 C 0.3978(4) 0.2601(3) -0.2763(3) 0.189(3) Uani 1 1 d DU B .
F24 F 0.2705(4) 0.0613(4) -0.0941(4) 0.222(3) Uani 1 1 d . . .
F22 F 0.1730(6) 0.1183(6) -0.0685(5) 0.159(4) Uani 0.517(6) 1 d P A 1
F23 F 0.2464(6) 0.1885(6) -0.1613(4) 0.149(4) Uani 0.517(6) 1 d P A 1
S8 S 0.45338(14) 0.14242(12) 0.10560(12) 0.0495(7) Uani 0.485(2) 1 d P B 1
C56 C 0.2456(9) 0.1262(8) -0.0942(8) 0.074(4) Uani 0.319(12) 1 d P A 1
S8A S 0.48316(12) 0.12391(11) 0.11902(11) 0.0455(6) Uani 0.515(2) 1 d P A 2
C53A C 0.3641(3) 0.0500(2) -0.0166(2) 0.147(5) Uani 0.609(4) 1 d PG A 2
C52A C 0.3250(3) 0.1034(3) 0.0070(3) 0.123(4) Uani 0.609(4) 1 d PG A 2
H52A H 0.2756 0.1236 -0.0050 0.148 Uiso 0.515(2) 1 calc PR B 2
C51A C 0.3596(4) 0.1266(4) 0.0484(4) 0.092(3) Uani 0.609(4) 1 d PG A 2
H51A H 0.3334 0.1622 0.0641 0.110 Uiso 0.88(10) 1 calc PR A 2
C50A C 0.4335(5) 0.0964(4) 0.0662(4) 0.059(2) Uani 0.609(4) 1 d PG A 2
C55A C 0.4726(4) 0.0430(4) 0.0427(4) 0.121(5) Uani 0.609(4) 1 d PG A 2
H55A H 0.5220 0.0229 0.0546 0.145 Uiso 0.515(2) 1 calc PR B 2
C54A C 0.4380(3) 0.0199(3) 0.0013(3) 0.192(7) Uani 0.609(4) 1 d PG A 2
H54A H 0.4642 -0.0158 -0.0145 0.231 Uiso 0.515(2) 1 calc PR B 2
F22A F 0.3167(7) -0.0533(4) -0.0179(5) 0.258(4) Uani 0.483(6) 1 d PDU A 2
F25 F 0.3298(3) 0.2902(4) -0.2793(3) 0.279(2) Uani 1 1 d D . .
C53B C 0.2976(8) 0.1295(7) -0.0416(7) 0.061(3) Uiso 0.391(4) 1 d P A 3
C50B C 0.3888(6) 0.1396(6) 0.0453(5) 0.037(2) Uiso 0.391(4) 1 d P A 3
C52B C 0.2626(7) 0.1365(7) 0.0184(7) 0.055(3) Uiso 0.391(4) 1 d P A 3
C51B C 0.3109(7) 0.1416(7) 0.0628(6) 0.052(3) Uiso 0.391(4) 1 d P A 3
C54B C 0.3686(7) 0.1360(7) -0.0641(7) 0.055(3) Uiso 0.391(4) 1 d P A 3
C55B C 0.4175(7) 0.1403(6) -0.0197(6) 0.051(3) Uiso 0.391(4) 1 d P A 3
C128 C 0.3349(7) 0.0130(6) -0.0702(5) 0.287(10) Uiso 1 1 d D A .
F119 F 0.3743(10) 0.0523(15) -0.1333(7) 0.87(3) Uiso 1 1 d D . .

loop_
_atom_site_aniso_label
_atom_site_aniso_U_11
_atom_site_aniso_U_22
_atom_site_aniso_U_33
_atom_site_aniso_U_23
_atom_site_aniso_U_13
_atom_site_aniso_U_12
Au1 0.01962(8) 0.03064(7) 0.01364(7) -0.00700(5) 0.00065(6) -0.00745(7)
Au2 0.02851(7) 0.04540(6) 0.02489(6) -0.01369(5) -0.00335(5) -0.00843(6)
Au3 0.03600(8) 0.04238(6) 0.02775(6) -0.01667(5) -0.00088(6) -0.00675(6)
Au4 0.02579(7) 0.05001(7) 0.02830(6) -0.01553(5) 0.00217(6) -0.00744(6)
Au5 0.03842(8) 0.04957(7) 0.03177(7) -0.01423(5) -0.00015(6) -0.01701(6)
Au6 0.04171(8) 0.04362(7) 0.03110(7) -0.01172(5) -0.00355(6) -0.00529(7)
Au7 0.04123(8) 0.05154(7) 0.02722(6) -0.01378(5) 0.00154(6) -0.01289(7)
Cu1 0.0382(3) 0.0449(2) 0.0238(2) -0.00808(18) 0.0000(2) -0.0124(2)
Cu2 0.0567(3) 0.0515(3) 0.0310(2) -0.0091(2) -0.0071(2) -0.0256(2)
Cu3 0.0428(3) 0.0532(3) 0.0283(2) -0.01311(19) 0.0044(2) -0.0212(2)
Cu4 0.0435(3) 0.0486(3) 0.0323(2) -0.01349(19) -0.0033(2) -0.0112(2)
Cu5 0.0419(3) 0.0714(3) 0.0288(2) -0.0204(2) 0.0045(2) -0.0219(3)
Cu6 0.0580(4) 0.0572(3) 0.0383(3) -0.0228(2) -0.0005(3) -0.0162(3)
S7 0.0446(5) 0.0463(4) 0.0251(4) -0.0094(3) -0.0029(4) -0.0210(4)
S10 0.0479(5) 0.0456(4) 0.0350(4) -0.0179(3) -0.0043(4) -0.0051(4)
S1 0.0311(4) 0.0555(4) 0.0297(4) -0.0179(3) -0.0026(3) -0.0081(4)
S9 0.0309(4) 0.0534(4) 0.0428(4) -0.0277(3) -0.0048(4) -0.0010(4)
S3 0.0389(5) 0.0477(4) 0.0326(4) -0.0144(3) -0.0033(4) -0.0113(4)
S2 0.0529(6) 0.0501(5) 0.0321(4) -0.0099(3) -0.0102(4) -0.0096(4)
S5 0.0319(5) 0.0770(6) 0.0361(4) -0.0239(4) 0.0021(4) -0.0148(4)
S4 0.0459(5) 0.0667(5) 0.0299(4) -0.0192(3) 0.0094(4) -0.0260(4)
S6 0.0445(5) 0.0718(5) 0.0290(4) -0.0238(3) 0.0051(4) -0.0259(4)
P1 0.0657(8) 0.0740(7) 0.0595(7) -0.0246(5) -0.0048(6) -0.0128(6)
C1 0.0187(16) 0.0513(19) 0.0428(18) -0.0139(14) -0.0108(14) -0.0043(15)
C2 0.039(2) 0.124(4) 0.041(2) -0.035(2) -0.0065(19) -0.002(3)
C3 0.038(2) 0.120(4) 0.056(2) -0.045(2) 0.006(2) 0.005(3)
C4 0.032(2) 0.099(3) 0.081(3) -0.047(2) -0.017(2) 0.003(2)
C5 0.046(4) 0.432(14) 0.085(4) -0.116(5) -0.021(3) 0.037(6)
C6 0.060(4) 0.390(11) 0.064(3) -0.111(4) -0.025(3) 0.044(5)
C64 0.039(2) 0.0456(19) 0.0280(17) -0.0070(14) 0.0002(16) -0.0042(17)
C22 0.045(2) 0.066(2) 0.0347(18) -0.0204(15) 0.0076(17) -0.0207(18)
C57 0.043(2) 0.0722(19) 0.0368(15) -0.0372(12) -0.0070(15) -0.0037(18)
C29 0.0219(19) 0.097(3) 0.0419(18) -0.0354(17) -0.0041(16) 0.0113(19)
C30 0.034(2) 0.080(3) 0.046(2) -0.020(2) 0.0047(19) -0.001(2)
C27 0.064(3) 0.062(2) 0.0359(18) -0.0221(15) -0.0062(19) -0.005(2)
C15 0.062(3) 0.0427(17) 0.0284(17) -0.0108(13) 0.0064(18) -0.0212(18)
C36 0.043(2) 0.0791(19) 0.0343(15) -0.0343(13) 0.0033(15) -0.0269(17)
C16 0.056(3) 0.0517(19) 0.057(2) -0.0273(15) 0.000(2) -0.0081(19)
C62 0.053(2) 0.0641(19) 0.0443(17) -0.0360(13) -0.0024(17) -0.0079(19)
C20 0.055(3) 0.087(2) 0.0506(19) -0.0400(16) 0.0003(19) -0.020(2)
C43 0.0373(19) 0.066(2) 0.0230(15) -0.0145(14) -0.0018(15) -0.0155(17)
C17 0.065(3) 0.075(3) 0.060(2) -0.033(2) 0.004(2) -0.002(3)
C61 0.044(3) 0.109(3) 0.050(2) -0.037(2) -0.011(2) -0.004(2)
C39 0.050(2) 0.089(2) 0.055(2) -0.0342(17) -0.0103(18) -0.027(2)
C23 0.046(3) 0.145(4) 0.053(2) -0.054(2) 0.006(2) 0.001(3)
C18 0.100(4) 0.052(2) 0.042(2) -0.0241(15) 0.024(2) -0.021(2)
C26 0.093(4) 0.078(3) 0.0337(19) -0.0232(18) -0.012(2) 0.001(3)
C40 0.057(3) 0.101(3) 0.0432(18) -0.0441(15) 0.0021(18) -0.024(2)
C19 0.097(4) 0.083(2) 0.065(2) -0.0502(16) 0.005(2) -0.032(2)
C24 0.058(3) 0.126(4) 0.075(3) -0.060(2) -0.001(2) 0.002(3)
C71 0.089(4) 0.082(3) 0.043(2) -0.022(2) -0.013(2) -0.006(3)
C76 0.063(3) 0.075(3) 0.095(4) -0.033(3) 0.007(3) -0.022(3)
C75 0.057(3) 0.077(3) 0.082(3) -0.021(3) -0.004(3) -0.014(3)
C74 0.076(4) 0.094(4) 0.054(3) -0.013(3) 0.004(3) -0.017(3)
C73 0.089(3) 0.070(3) 0.044(2) -0.0208(18) 0.001(2) -0.023(3)
C72 0.116(4) 0.089(3) 0.058(3) -0.009(2) -0.032(3) -0.051(3)
C8 0.054(2) 0.052(2) 0.064(2) -0.0118(18) -0.026(2) -0.0139(19)
C13 0.050(3) 0.129(4) 0.072(3) -0.052(2) -0.020(2) 0.003(3)
C12 0.064(4) 0.146(6) 0.066(3) -0.025(4) -0.012(3) 0.013(4)
C11 0.065(3) 0.064(3) 0.244(8) 0.003(4) -0.077(4) -0.023(3)
C10 0.137(5) 0.193(6) 0.474(9) -0.212(5) -0.178(5) 0.039(5)
C9 0.147(6) 0.217(5) 0.446(7) -0.250(4) -0.164(5) 0.059(5)
C41 0.045(2) 0.070(2) 0.0445(18) -0.0326(14) 0.0035(17) -0.0137(19)
C25 0.076(3) 0.090(3) 0.053(2) -0.037(2) 0.020(2) -0.020(3)
C38 0.039(2) 0.164(4) 0.064(2) -0.064(2) 0.0063(19) -0.045(2)
P2 0.158(2) 0.1017(11) 0.1151(13) -0.0541(9) -0.0129(14) -0.0049(14)
F19 0.219(5) 0.109(3) 0.049(2) 0.005(2) 0.016(3) -0.047(3)
F18 0.112(3) 0.243(4) 0.0697(15) -0.0788(16) -0.0285(16) -0.040(2)
F17 0.106(2) 0.182(2) 0.1407(19) -0.1074(14) -0.0325(16) -0.0439(18)
F30 0.052(2) 0.295(5) 0.155(3) -0.127(3) 0.006(2) 0.032(3)
F16 0.110(3) 0.208(4) 0.123(2) -0.085(2) -0.0672(18) 0.011(3)
F12 0.219(6) 0.124(2) 0.135(3) -0.0845(19) 0.011(3) 0.002(3)
F20 0.160(4) 0.064(2) 0.118(3) 0.026(2) 0.028(3) -0.004(3)
F21 0.130(3) 0.089(2) 0.132(4) -0.003(2) 0.026(3) -0.065(2)
F15 0.188(5) 0.198(3) 0.177(3) -0.1472(18) -0.040(3) 0.064(3)
C31 0.070(4) 0.106(3) 0.083(3) -0.062(2) -0.011(3) 0.014(3)
C46 0.076(3) 0.057(3) 0.043(2) -0.003(2) 0.015(2) -0.024(2)
F10 0.134(3) 0.169(3) 0.167(2) -0.1157(18) 0.070(2) -0.012(3)
C48 0.066(3) 0.063(3) 0.088(4) -0.017(3) 0.009(3) 0.004(3)
C67 0.033(2) 0.105(4) 0.056(2) -0.030(2) -0.007(2) 0.020(2)
C33 0.036(3) 0.193(6) 0.088(3) -0.075(3) 0.002(3) 0.024(3)
F11 0.197(5) 0.232(3) 0.1559(19) -0.1642(14) -0.047(3) 0.055(3)
C66 0.053(3) 0.118(4) 0.079(3) -0.044(3) -0.003(3) -0.021(3)
C65 0.052(3) 0.102(3) 0.065(2) -0.0512(19) -0.007(2) 0.004(3)
C37 0.044(2) 0.156(4) 0.056(2) -0.063(2) 0.0152(19) -0.041(2)
F28 0.058(2) 0.192(4) 0.184(4) -0.080(3) 0.013(3) -0.033(2)
F2 0.0396(19) 0.413(6) 0.196(3) -0.201(3) -0.029(2) 0.022(3)
F3 0.047(2) 0.246(7) 0.181(5) -0.034(5) 0.022(3) -0.012(3)
F6 0.071(2) 0.126(4) 0.532(12) -0.026(6) -0.109(4) -0.015(3)
F8 0.452(12) 0.122(2) 0.160(3) -0.1030(19) -0.068(5) 0.089(5)
F29 0.067(2) 0.303(8) 0.123(3) -0.039(4) -0.040(2) 0.053(3)
C68 0.049(3) 0.120(4) 0.090(3) -0.058(3) 0.008(3) 0.012(3)
C83 0.103(4) 0.065(3) 0.059(3) -0.017(2) -0.019(3) -0.022(3)
C84 0.100(5) 0.099(4) 0.070(4) -0.020(3) -0.001(3) -0.029(4)
C86 0.110(5) 0.098(4) 0.067(4) -0.019(3) -0.004(4) -0.008(4)
C85 0.128(6) 0.055(3) 0.084(4) -0.019(3) -0.011(4) -0.001(4)
C87 0.106(5) 0.094(4) 0.084(4) -0.021(3) -0.035(4) 0.020(4)
C88 0.082(4) 0.076(3) 0.087(4) -0.028(3) -0.022(3) 0.018(3)
C69 0.071(3) 0.095(3) 0.077(3) -0.053(2) -0.002(3) -0.011(3)
C47 0.096(5) 0.046(3) 0.104(5) 0.013(3) 0.011(4) 0.007(3)
F1 0.042(2) 0.255(4) 0.388(6) -0.219(3) 0.025(3) 0.000(3)
F26 0.244(4) 0.228(3) 0.264(2) -0.1767(17) -0.148(2) 0.003(3)
C77 0.059(3) 0.084(3) 0.096(3) -0.040(2) 0.000(3) -0.006(3)
C45 0.070(4) 0.072(4) 0.107(5) 0.009(4) 0.022(4) -0.013(3)
C7 0.038(3) 0.133(4) 0.095(3) -0.061(3) -0.001(3) 0.000(3)
C34 0.036(3) 0.166(4) 0.085(3) -0.077(3) 0.006(2) -0.003(3)
F5 0.082(3) 0.116(4) 0.351(7) -0.001(5) -0.084(4) 0.015(3)
C32 0.052(3) 0.154(4) 0.081(3) -0.075(2) -0.004(2) 0.027(3)
C93 0.084(3) 0.110(5) 0.112(4) -0.025(3) -0.054(3) -0.019(3)
C92 0.080(4) 0.157(5) 0.081(3) -0.047(3) -0.006(3) -0.053(3)
C91 0.087(4) 0.115(3) 0.103(4) -0.053(3) 0.002(3) -0.053(3)
C90 0.100(4) 0.094(3) 0.065(3) -0.001(3) -0.006(3) -0.059(3)
C89 0.066(3) 0.084(3) 0.066(3) -0.025(2) -0.004(3) -0.013(3)
C94 0.088(4) 0.080(3) 0.071(3) -0.024(3) -0.010(3) -0.014(3)
C21 0.175(7) 0.162(3) 0.132(3) -0.128(2) -0.038(4) 0.046(5)
C44 0.067(3) 0.089(4) 0.080(4) -0.010(3) -0.012(3) -0.008(3)
C42 0.068(4) 0.152(5) 0.072(3) -0.060(3) -0.013(3) -0.014(3)
C82 0.097(5) 0.115(3) 0.113(3) -0.080(2) -0.030(3) 0.028(3)
C60 0.118(4) 0.136(3) 0.124(3) -0.087(2) -0.068(2) -0.003(3)
F14 0.395(8) 0.207(3) 0.178(4) -0.138(2) -0.107(5) 0.182(4)
C78 0.077(4) 0.111(4) 0.134(5) -0.069(3) -0.004(4) 0.003(4)
C70 0.061(3) 0.148(5) 0.089(4) -0.050(4) -0.016(3) 0.032(4)
C28 0.127(6) 0.098(4) 0.074(3) -0.049(2) 0.011(4) 0.011(4)
C79 0.082(5) 0.185(6) 0.238(8) -0.139(5) -0.024(5) 0.046(5)
F7 0.318(8) 0.157(3) 0.186(3) -0.126(2) 0.080(4) -0.001(4)
C80 0.103(6) 0.133(4) 0.195(6) -0.109(4) 0.003(5) 0.018(4)
F13 0.140(4) 0.407(5) 0.285(4) -0.266(3) 0.039(3) 0.041(4)
F9 0.231(7) 0.227(2) 0.312(3) -0.2340(18) -0.040(4) 0.019(4)
C49 0.119(5) 0.058(3) 0.076(4) -0.005(3) 0.010(4) -0.012(4)
F27 0.503(7) 0.383(5) 0.191(2) -0.148(2) -0.182(3) -0.108(5)
C101 0.163(8) 0.107(5) 0.170(6) -0.067(4) -0.009(6) -0.021(5)
C106 0.123(6) 0.097(5) 0.415(14) -0.069(6) -0.138(7) 0.018(5)
C105 0.105(6) 0.129(5) 0.369(15) -0.080(7) -0.060(7) -0.037(5)
C104 0.097(6) 0.289(12) 0.141(6) -0.092(7) 0.050(5) -0.050(7)
C103 0.409(14) 0.243(11) 0.184(11) -0.048(9) 0.019(9) 0.189(10)
C102 0.214(12) 0.218(5) 0.371(8) -0.230(4) 0.008(7) -0.037(7)
C58 0.166(5) 0.116(3) 0.183(4) -0.104(2) -0.119(3) 0.046(4)
C59 0.276(9) 0.207(4) 0.309(4) -0.216(3) -0.188(4) 0.077(5)
C100 0.148(8) 0.139(6) 0.138(6) -0.075(4) -0.004(6) -0.020(6)
C95 0.123(5) 0.087(4) 0.190(7) -0.067(4) -0.048(5) 0.004(4)
C96 0.361(8) 0.135(6) 0.262(7) -0.118(5) -0.216(6) 0.092(8)
C97 0.349(7) 0.083(5) 0.228(8) -0.052(5) -0.177(6) 0.009(6)
C98 0.426(9) 0.215(6) 0.304(9) -0.114(5) -0.146(6) -0.148(6)
C99 0.213(9) 0.200(6) 0.278(8) -0.147(5) -0.086(7) -0.043(6)
C35 0.139(5) 0.306(5) 0.181(5) -0.174(3) -0.063(4) 0.155(4)
C81 0.120(7) 0.234(6) 0.161(4) -0.154(3) -0.030(4) 0.025(5)
C114 0.426(17) 0.149(4) 0.217(7) -0.134(4) 0.136(10) -0.149(7)
C113 0.160(8) 0.131(6) 0.124(6) -0.063(4) 0.033(6) -0.036(6)
C118 0.255(12) 0.146(6) 0.242(8) -0.127(5) 0.132(7) -0.052(7)
C117 0.322(15) 0.134(8) 0.305(12) -0.103(8) 0.173(11) -0.072(9)
C116 0.391(18) 0.153(5) 0.367(12) -0.176(6) 0.201(12) -0.140(8)
C115 0.440(19) 0.157(8) 0.332(13) -0.140(8) 0.225(13) -0.133(10)
C112 0.156(10) 0.286(8) 0.282(8) -0.219(5) -0.060(7) 0.049(8)
C111 0.202(8) 0.324(8) 0.278(7) -0.245(5) -0.087(6) 0.062(9)
C110 0.221(8) 0.370(10) 0.247(7) -0.239(6) -0.127(6) 0.138(9)
C109 0.197(12) 0.385(16) 0.237(10) -0.194(9) -0.091(9) 0.067(12)
C108 0.151(8) 0.256(12) 0.146(6) -0.079(7) -0.073(5) -0.005(8)
C107 0.172(9) 0.284(9) 0.136(5) -0.134(5) -0.034(6) 0.085(8)
C14 0.059(4) 0.071(4) 0.356(11) -0.030(6) -0.054(6) 0.008(4)
F4 0.058(3) 0.294(9) 0.454(12) -0.160(8) -0.027(5) 0.025(4)
C63 0.207(6) 0.243(5) 0.218(4) -0.174(3) -0.130(3) 0.020(5)
F24 0.163(5) 0.312(5) 0.309(4) -0.231(3) -0.083(3) 0.001(4)
F22 0.168(7) 0.242(7) 0.123(4) -0.105(4) -0.011(5) -0.092(5)
F23 0.173(6) 0.203(7) 0.070(4) -0.027(4) -0.030(4) -0.096(5)
S8 0.0557(12) 0.0523(9) 0.0453(10) -0.0219(7) 0.0053(9) -0.0237(9)
C56 0.048(8) 0.116(6) 0.119(6) -0.103(4) -0.022(5) -0.005(6)
S8A 0.0438(10) 0.0383(8) 0.0570(9) -0.0210(6) -0.0246(8) 0.0059(8)
C53A 0.197(10) 0.133(6) 0.158(7) -0.074(5) -0.081(6) -0.051(6)
C52A 0.159(8) 0.090(5) 0.147(7) -0.053(4) -0.088(5) -0.017(6)
C51A 0.109(6) 0.065(4) 0.130(5) -0.062(3) -0.071(4) 0.022(4)
C50A 0.068(5) 0.057(3) 0.067(3) -0.041(2) -0.022(3) 0.007(3)
C55A 0.113(8) 0.107(5) 0.177(7) -0.102(4) -0.061(7) 0.051(6)
C54A 0.224(18) 0.187(5) 0.274(7) -0.208(4) -0.100(9) 0.070(8)
F22A 0.375(10) 0.169(4) 0.344(7) -0.165(3) -0.145(6) -0.077(5)
F25 0.216(4) 0.363(4) 0.416(3) -0.294(3) -0.213(3) 0.065(4)

loop_
_atom_type_symbol
_atom_type_description
_atom_type_scat_dispersion_real
_atom_type_scat_dispersion_imag
_atom_type_scat_source
C C 0.0181 0.0091 'International Tables Vol C Tables 4.2.6.8 and 6.1.1.4'
H H 0.0000 0.0000 'International Tables Vol C Tables 4.2.6.8 and 6.1.1.4'
Au Au -4.4197 7.2980 'International Tables Vol C Tables 4.2.6.8 and 6.1.1.4'
Cu Cu -1.9646 0.5888 'International Tables Vol C Tables 4.2.6.8 and 6.1.1.4'
S S 0.3331 0.5567 'International Tables Vol C Tables 4.2.6.8 and 6.1.1.4'
P P 0.2955 0.4335 'International Tables Vol C Tables 4.2.6.8 and 6.1.1.4'
F F 0.0727 0.0534 'International Tables Vol C Tables 4.2.6.8 and 6.1.1.4'
Cl Cl 0.3639 0.7018 'International Tables Vol C Tables 4.2.6.8 and 6.1.1.4'
O O 0.0492 0.0322 'International Tables Vol C Tables 4.2.6.8 and 6.1.1.4'

loop_
_geom_angle_atom_site_label_1
_geom_angle_atom_site_label_2
_geom_angle_atom_site_label_3
_geom_angle
_geom_angle_site_symmetry_1
_geom_angle_site_symmetry_3
Au2 Au1 Au2 180.000(7) 2_665 .
Au3 Au1 Au2 63.910(6) 2_665 2_665
Au3 Au1 Au2 116.090(6) . 2_665
Au3 Au1 Au2 116.090(6) 2_665 .
Au3 Au1 Au2 63.910(6) . .
Au3 Au1 Au3 180.0 2_665 .
Au3 Au1 Au4 64.176(6) . .
Au3 Au1 Au4 115.824(6) 2_665 .
Au3 Au1 Au4 115.824(7) . 2_665
Au3 Au1 Au4 64.176(7) 2_665 2_665
Au4 Au1 Au2 116.136(6) . .
Au4 Au1 Au2 116.136(6) 2_665 2_665
Au4 Au1 Au2 63.864(6) 2_665 .
Au4 Au1 Au2 63.864(6) . 2_665
Au4 Au1 Au4 180.0 . 2_665
Au5 Au1 Au2 64.172(6) 2_665 .
Au5 Au1 Au2 115.828(6) . .
Au5 Au1 Au2 64.172(6) . 2_665
Au5 Au1 Au2 115.828(6) 2_665 2_665
Au5 Au1 Au3 116.591(6) . .
Au5 Au1 Au3 63.409(6) 2_665 .
Au5 Au1 Au3 116.591(6) 2_665 2_665
Au5 Au1 Au3 63.410(6) . 2_665
Au5 Au1 Au4 61.882(6) . .
Au5 Au1 Au4 118.118(6) 2_665 .
Au5 Au1 Au4 118.118(6) . 2_665
Au5 Au1 Au4 61.882(6) 2_665 2_665
Au5 Au1 Au5 180.0 2_665 .
Au6 Au1 Au2 116.546(7) . 2_665
Au6 Au1 Au2 63.454(7) 2_665 2_665
Au6 Au1 Au2 116.546(7) 2_665 .
Au6 Au1 Au2 63.454(7) . .
Au6 Au1 Au3 61.974(6) 2_665 .
Au6 Au1 Au3 61.974(6) . 2_665
Au6 Au1 Au3 118.026(6) . .
Au6 Au1 Au3 118.026(6) 2_665 2_665
Au6 Au1 Au4 64.124(6) . 2_665
Au6 Au1 Au4 64.124(7) 2_665 .
Au6 Au1 Au4 115.876(7) . .
Au6 Au1 Au4 115.876(7) 2_665 2_665
Au6 Au1 Au5 63.678(7) . .
Au6 Au1 Au5 116.322(7) 2_665 .
Au6 Au1 Au5 116.322(7) . 2_665
Au6 Au1 Au5 63.678(7) 2_665 2_665
Au6 Au1 Au6 180.000(7) 2_665 .
Au6 Au1 Au7 63.694(7) . .
Au6 Au1 Au7 116.306(7) 2_665 .
Au6 Au1 Au7 63.694(7) 2_665 2_665
Au6 Au1 Au7 116.306(7) . 2_665
Au7 Au1 Au2 118.241(6) 2_665 .
Au7 Au1 Au2 61.759(6) . .
Au7 Au1 Au2 61.759(6) 2_665 2_665
Au7 Au1 Au2 118.241(6) . 2_665
Au7 Au1 Au3 115.947(7) 2_665 .
Au7 Au1 Au3 64.053(6) . .
Au7 Au1 Au3 115.947(6) . 2_665
Au7 Au1 Au3 64.053(7) 2_665 2_665
Au7 Au1 Au4 63.658(7) 2_665 2_665
Au7 Au1 Au4 116.342(6) . 2_665
Au7 Au1 Au4 116.342(7) 2_665 .
Au7 Au1 Au4 63.658(6) . .
Au7 Au1 Au5 63.842(7) . .
Au7 Au1 Au5 116.158(7) 2_665 .
Au7 Au1 Au5 116.158(7) . 2_665
Au7 Au1 Au5 63.842(7) 2_665 2_665
Au7 Au1 Au7 180.0 2_665 .
Au1 Au2 Au3 57.850(6) . .
Au1 Au2 Au4 57.889(6) . 2_665
Au1 Au2 Au5 57.588(6) . 2_665
Au1 Au2 Au6 57.766(6) . .
Au1 Au2 Au7 58.611(6) . .
Au1 Au2 Cu4 121.144(15) . .
Au3 Au2 Au5 59.230(7) . 2_665
Au3 Au2 Cu4 114.873(14) . .
Au4 Au2 Au3 106.075(8) 2_665 .
Au4 Au2 Au5 57.850(7) 2_665 2_665
Au4 Au2 Cu4 127.252(15) 2_665 .
Au5 Au2 Cu4 174.010(14) 2_665 .
Au6 Au2 Au3 108.072(8) . .
Au6 Au2 Au4 60.183(7) . 2_665
Au6 Au2 Au5 106.262(9) . 2_665
Au6 Au2 Cu4 76.068(16) . .
Au7 Au2 Au3 60.873(7) . .
Au7 Au2 Au4 108.625(9) . 2_665
Au7 Au2 Au5 107.989(8) . 2_665
Au7 Au2 Au6 60.653(7) . .
Au7 Au2 Cu4 68.092(14) . .
S1 Au2 Au1 166.53(2) . .
S1 Au2 Au3 117.37(3) . .
S1 Au2 Au4 132.84(2) . 2_665
S1 Au2 Au5 132.96(3) . 2_665
S1 Au2 Au6 117.47(3) . .
S1 Au2 Au7 107.91(2) . .
S1 Au2 Cu4 47.31(3) . .
Au1 Au3 Au2 58.240(6) . .
Au1 Au3 Au4 57.929(6) . .
Au1 Au3 Au5 58.161(6) . 2_665
Au1 Au3 Au6 58.694(7) . 2_665
Au1 Au3 Au7 57.682(6) . .
Au1 Au3 Cu6 121.743(15) . 2_665
Au2 Au3 Au4 106.490(8) . .
Au2 Au3 Cu6 127.060(15) . 2_665
Au4 Au3 Cu6 115.255(16) . 2_665
Au5 Au3 Au2 60.497(7) 2_665 .
Au5 Au3 Au4 108.408(9) 2_665 .
Au5 Au3 Au7 106.645(9) 2_665 .
Au5 Au3 Cu6 76.024(14) 2_665 2_665
Au6 Au3 Au2 108.989(9) 2_665 .
Au6 Au3 Au4 60.853(7) 2_665 .
Au6 Au3 Au5 60.761(7) 2_665 2_665
Au6 Au3 Au7 108.202(10) 2_665 .
Au6 Au3 Cu6 68.675(16) 2_665 2_665
Au7 Au3 Au2 57.913(7) . .
Au7 Au3 Au4 59.481(7) . .
Au7 Au3 Cu6 174.520(16) . 2_665
S9 Au3 Au1 165.91(2) 2_665 .
S9 Au3 Au2 134.10(3) 2_665 .
S9 Au3 Au4 115.32(3) 2_665 .
S9 Au3 Au5 118.63(2) 2_665 2_665
S9 Au3 Au6 107.34(2) 2_665 2_665
S9 Au3 Au7 131.93(2) 2_665 .
S9 Au3 Cu6 47.48(3) 2_665 2_665
Au1 Au4 Au2 58.247(6) . 2_665
Au1 Au4 Au3 57.896(6) . .
Au1 Au4 Au5 58.904(6) . .
Au1 Au4 Au6 57.616(6) . 2_665
Au1 Au4 Au7 57.860(6) . .
Au1 Au4 Cu5 121.980(13) . .
Au2 Au4 Au3 106.460(8) 2_665 .
Au2 Au4 Cu5 114.611(17) 2_665 .
Au3 Au4 Cu5 127.887(15) . .
Au5 Au4 Au2 61.214(7) . 2_665
Au5 Au4 Au3 108.787(8) . .
Au5 Au4 Au6 108.353(9) . 2_665
Au5 Au4 Au7 60.834(7) . .
Au5 Au4 Cu5 68.330(15) . .
Au6 Au4 Au2 59.452(7) 2_665 2_665
Au6 Au4 Au3 57.876(7) 2_665 .
Au6 Au4 Cu5 173.752(17) 2_665 .
Au7 Au4 Au2 108.568(8) . 2_665
Au7 Au4 Au3 60.006(7) . .
Au7 Au4 Au6 106.250(9) . 2_665
Au7 Au4 Cu5 77.037(14) . .
S5 Au4 Au1 165.53(3) . .
S5 Au4 Au2 113.17(3) . 2_665
S5 Au4 Au3 135.69(4) . .
S5 Au4 Au5 107.15(3) . .
S5 Au4 Au6 130.54(2) . 2_665
S5 Au4 Au7 120.84(2) . .
S5 Au4 Cu5 48.32(3) . .
Au1 Au5 Au2 58.240(6) . 2_665
Au1 Au5 Au3 58.429(6) . 2_665
Au1 Au5 Au4 59.214(6) . .
Au1 Au5 Au6 57.986(6) . .
Au1 Au5 Au7 57.919(6) . .
Au1 Au5 Cu2 145.877(16) . .
Au3 Au5 Au2 60.273(7) 2_665 2_665
Au3 Au5 Au6 58.522(7) 2_665 .
Au3 Au5 Au7 107.033(8) 2_665 .
Au4 Au5 Au2 60.936(7) . 2_665
Au4 Au5 Au3 109.394(8) . 2_665
Au4 Au5 Au6 108.867(9) . .
Au4 Au5 Au7 60.738(7) . .
Au6 Au5 Au2 107.035(8) . 2_665
Au6 Au5 Au7 59.818(7) . .
Au7 Au5 Au2 108.279(8) . 2_665
Cu2 Au5 Au2 144.137(17) . 2_665
Cu2 Au5 Au3 105.417(16) . 2_665
Cu2 Au5 Au4 145.154(15) . .
Cu2 Au5 Au6 87.893(16) . .
Cu2 Au5 Au7 107.406(17) . .
S6 Au5 Au1 158.78(3) . .
S6 Au5 Au2 115.65(2) . 2_665
S6 Au5 Au3 139.38(3) . 2_665
S6 Au5 Au4 99.67(3) . .
S6 Au5 Au6 136.34(2) . .
S6 Au5 Au7 111.81(3) . .
S6 Au5 Cu2 51.81(3) . .
Au1 Au6 Au2 58.779(6) . .
Au1 Au6 Au3 59.332(6) . 2_665
Au1 Au6 Au4 58.260(6) . 2_665
Au1 Au6 Au5 58.336(6) . .
Au1 Au6 Au7 58.167(6) . .
Au1 Au6 Cu1 145.182(15) . .
Au2 Au6 Au4 60.365(7) . 2_665
Au3 Au6 Au2 109.930(8) 2_665 .
Au3 Au6 Au4 61.271(7) 2_665 2_665
Au3 Au6 Au5 60.716(7) 2_665 .
Au3 Au6 Au7 109.107(8) 2_665 .
Au5 Au6 Au2 107.655(8) . .
Au5 Au6 Au4 108.697(8) . 2_665
Au7 Au6 Au2 58.490(7) . .
Au7 Au6 Au4 107.055(8) . 2_665
Au7 Au6 Au5 60.213(7) . .
Cu1 Au6 Au2 106.102(17) . .
Cu1 Au6 Au3 143.835(17) . 2_665
Cu1 Au6 Au4 145.850(15) . 2_665
Cu1 Au6 Au5 105.304(15) . .
Cu1 Au6 Au7 87.039(15) . .
S10 Au6 Au1 158.11(3) . .
S10 Au6 Au2 140.07(3) . .
S10 Au6 Au3 98.98(3) . 2_665
S10 Au6 Au4 116.17(3) . 2_665
S10 Au6 Au5 110.38(3) . .
S10 Au6 Au7 135.94(3) . .
S10 Au6 Cu1 52.12(3) . .
Au1 Au7 Au2 59.629(6) . .
Au1 Au7 Au3 58.265(6) . .
Au1 Au7 Au4 58.482(6) . .
Au1 Au7 Au5 58.239(6) . .
Au1 Au7 Au6 58.139(6) . .
Au1 Au7 Cu3 143.157(18) . .
Au2 Au7 Au3 61.215(7) . .
Au2 Au7 Au4 109.978(8) . .
Au2 Au7 Au5 109.364(8) . .
Au2 Au7 Au6 60.857(7) . .
Au4 Au7 Au3 60.513(7) . .
Au4 Au7 Au5 58.428(7) . .
Au5 Au7 Au3 107.278(8) . .
Au6 Au7 Au3 108.493(8) . .
Au6 Au7 Au4 107.135(9) . .
Au6 Au7 Au5 59.969(7) . .
Cu3 Au7 Au2 144.506(14) . .
Cu3 Au7 Au3 146.864(15) . .
Cu3 Au7 Au4 105.186(15) . .
Cu3 Au7 Au5 84.940(17) . .
Cu3 Au7 Au6 104.286(16) . .
S3 Au7 Au1 159.52(3) . .
S3 Au7 Au2 100.16(3) . .
S3 Au7 Au3 117.12(3) . .
S3 Au7 Au4 139.55(3) . .
S3 Au7 Au5 134.59(3) . .
S3 Au7 Au6 110.95(3) . .
S3 Au7 Cu3 52.53(3) . .
Au6 Cu1 Cu4 79.205(18) . .
S7 Cu1 Au6 92.64(3) . .
S7 Cu1 Cu4 109.72(4) . .
S10 Cu1 Au6 54.43(3) . .
S10 Cu1 Cu4 123.38(4) . .
S10 Cu1 S7 103.59(5) . .
S2 Cu1 Au6 125.75(4) . .
S2 Cu1 Cu4 49.04(3) . .
S2 Cu1 S7 116.66(5) . .
S2 Cu1 S10 139.24(5) . .
Au5 Cu2 Cu6 79.76(2) . .
S7 Cu2 Au5 91.66(3) . .
S7 Cu2 Cu6 107.46(4) . .
S7 Cu2 S8A 110.47(7) . .
S6 Cu2 Au5 54.84(3) . .
S6 Cu2 Cu6 124.57(3) . .
S6 Cu2 S7 104.16(5) . .
S6 Cu2 S8A 144.98(7) . .
S8 Cu2 Au5 124.95(6) . .
S8 Cu2 Cu6 51.91(7) . .
S8 Cu2 S7 123.86(8) . .
S8 Cu2 S6 131.17(9) . .
S8 Cu2 S8A 13.85(9) . .
S8A Cu2 Au5 127.35(5) . .
S8A Cu2 Cu6 48.52(5) . .
Au7 Cu3 Cu5 79.684(18) . .
S7 Cu3 Au7 94.80(3) . .
S7 Cu3 Cu5 110.33(4) . .
S3 Cu3 Au7 54.68(3) . .
S3 Cu3 Cu5 122.88(3) . .
S3 Cu3 S7 106.25(5) . .
S4 Cu3 Au7 124.07(3) . .
S4 Cu3 Cu5 48.93(3) . .
S4 Cu3 S7 120.01(5) . .
S4 Cu3 S3 132.97(5) . .
Cu1 Cu4 Au2 98.41(2) . .
S1 Cu4 Au2 50.27(3) . .
S1 Cu4 Cu1 137.48(4) . .
S1 Cu4 S3 117.80(4) . .
S1 Cu4 S2 139.06(5) . .
S3 Cu4 Au2 93.92(3) . .
S3 Cu4 Cu1 88.25(4) . .
S2 Cu4 Au2 141.75(4) . .
S2 Cu4 Cu1 48.15(4) . .
S2 Cu4 S3 101.63(4) . .
Cu3 Cu5 Au4 98.04(2) . .
S5 Cu5 Au4 50.78(3) . .
S5 Cu5 Cu3 140.91(5) . .
S5 Cu5 S6 115.24(5) . .
S4 Cu5 Au4 139.19(5) . .
S4 Cu5 Cu3 48.05(3) . .
S4 Cu5 S5 139.68(5) . .
S4 Cu5 S6 103.40(4) . .
S6 Cu5 Au4 94.86(3) . .
S6 Cu5 Cu3 86.78(3) . .
Cu2 Cu6 Au3 98.46(2) . 2_665
S10 Cu6 Au3 93.03(3) . 2_665
S10 Cu6 Cu2 89.80(4) . .
S9 Cu6 Au3 50.09(3) . 2_665
S9 Cu6 Cu2 138.56(4) . .
S9 Cu6 S10 114.67(5) . .
S9 Cu6 S8 135.17(8) . .
S8 Cu6 Au3 133.25(6) . 2_665
S8 Cu6 Cu2 44.00(7) . .
S8 Cu6 S10 109.85(7) . .
S8A Cu6 Au3 148.08(6) . 2_665
S8A Cu6 Cu2 52.66(6) . .
S8A Cu6 S10 99.38(7) . .
S8A Cu6 S9 141.94(8) . .
S8A Cu6 S8 15.63(7) . .
Cu1 S7 Cu2 112.64(5) . .
Cu3 S7 Cu1 109.96(5) . .
Cu3 S7 Cu2 110.42(4) . .
C43 S7 Cu1 109.39(14) . .
C43 S7 Cu2 106.61(17) . .
C43 S7 Cu3 107.64(16) . .
Au6 S10 Cu6 88.71(4) . .
Cu1 S10 Au6 73.45(4) . .
Cu1 S10 Cu6 126.06(5) . .
C64 S10 Au6 105.19(14) . .
C64 S10 Cu1 119.57(17) . .
C64 S10 Cu6 114.14(16) . .
Cu4 S1 Au2 82.42(4) . .
C1 S1 Au2 108.04(10) . .
C1 S1 Cu4 110.74(10) . .
Cu6 S9 Au3 82.43(4) . 2_665
C57 S9 Au3 108.11(15) . 2_665
C57 S9 Cu6 111.23(13) . .
Au7 S3 Cu4 87.72(4) . .
Cu3 S3 Au7 72.79(4) . .
Cu3 S3 Cu4 125.12(6) . .
C15 S3 Au7 103.49(13) . .
C15 S3 Cu3 118.16(17) . .
C15 S3 Cu4 116.13(17) . .
Cu1 S2 Cu4 82.81(4) . .
C8 S2 Cu1 110.98(14) . .
C8 S2 Cu4 111.95(11) . .
Cu5 S5 Au4 80.90(4) . .
C29 S5 Au4 108.28(16) . .
C29 S5 Cu5 111.20(13) . .
Cu3 S4 Cu5 83.02(4) . .
C22 S4 Cu3 106.90(17) . .
C22 S4 Cu5 111.31(13) . .
Au5 S6 Cu5 86.82(4) . .
Cu2 S6 Au5 73.35(4) . .
Cu2 S6 Cu5 127.66(6) . .
C36 S6 Au5 103.86(13) . .
C36 S6 Cu2 118.49(16) . .
C36 S6 Cu5 113.09(15) . .
C83 P1 C71 108.73(16) . .
C83 P1 C77 105.4(2) . .
C77 P1 C71 111.5(2) . .
C89 P1 C71 110.14(19) . .
C89 P1 C83 111.1(2) . .
C89 P1 C77 109.8(3) . .
C2 C1 S1 121.25(13) . .
C2 C1 C6 120.0 . .
C6 C1 S1 118.63(13) . .
C1 C2 C3 120.0 . .
C2 C3 C4 120.0 . .
C3 C4 C7 118.6(4) . .
C5 C4 C3 120.0 . .
C5 C4 C7 121.4(4) . .
C6 C5 C4 120.0 . .
C5 C6 C1 120.0 . .
C65 C64 S10 120.1(4) . .
C69 C64 S10 118.5(4) . .
C69 C64 C65 121.3(5) . .
C27 C22 S4 122.1(3) . .
C27 C22 C23 118.1(5) . .
C23 C22 S4 119.7(4) . .
C62 C57 S9 122.9(4) . .
C58 C57 S9 118.5(4) . .
C58 C57 C62 118.6(5) . .
C30 C29 S5 122.4(3) . .
C30 C29 C34 119.2(6) . .
C34 C29 S5 118.3(5) . .
C29 C30 C31 120.5(5) . .
C26 C27 C22 121.7(5) . .
C16 C15 S3 123.7(4) . .
C16 C15 C20 119.2(5) . .
C20 C15 S3 117.0(3) . .
C41 C36 S6 122.3(3) . .
C41 C36 C37 120.3(4) . .
C37 C36 S6 117.3(4) . .
C15 C16 C17 122.6(6) . .
C57 C62 C61 121.4(5) . .
C19 C20 C15 118.9(5) . .
C48 C43 S7 123.3(4) . .
C44 C43 S7 121.2(4) . .
C44 C43 C48 115.3(5) . .
C18 C17 C16 118.8(5) . .
C60 C61 C62 121.0(5) . .
C40 C39 C42 119.6(5) . .
C38 C39 C40 121.0(5) . .
C38 C39 C42 119.4(5) . .
C24 C23 C22 119.2(5) . .
C17 C18 C19 121.8(5) . .
C17 C18 C21 120.3(6) . .
C19 C18 C21 117.8(6) . .
C27 C26 C25 120.3(6) . .
C39 C40 C41 120.6(5) . .
C20 C19 C18 118.8(6) . .
C25 C24 C23 120.1(5) . .
C76 C71 P1 120.01(16) . .
C76 C71 C72 120.0 . .
C72 C71 P1 119.83(16) . .
C75 C76 C71 120.0 . .
C74 C75 C76 120.0 . .
C75 C74 C73 120.0 . .
C72 C73 C74 120.0 . .
C73 C72 C71 120.0 . .
C13 C8 S2 121.22(19) . .
C13 C8 C9 120.0 . .
C9 C8 S2 118.72(19) . .
C8 C13 C12 120.0 . .
C11 C12 C13 120.0 . .
C12 C11 C10 120.0 . .
C12 C11 C14 117.5(7) . .
C10 C11 C14 122.0(7) . .
C9 C10 C11 120.0 . .
C10 C9 C8 120.0 . .
C36 C41 C40 118.9(4) . .
C26 C25 C28 121.1(6) . .
C24 C25 C26 120.5(6) . .
C24 C25 C28 118.4(6) . .
C39 C38 C37 120.0(5) . .
C101 P2 C95 108.7(3) . .
C101 P2 C113 111.1(3) . .
C101 P2 C107 112.0(3) . .
C95 P2 C113 110.8(3) . .
C95 P2 C107 109.1(3) . .
C107 P2 C113 105.1(4) . .
C30 C31 C32 119.0(7) . .
C47 C46 C49 122.2(5) . .
C45 C46 C47 119.1(5) . .
C45 C46 C49 118.6(6) . .
C47 C48 C43 120.0(6) . .
C66 C67 C68 120.0(5) . .
C66 C67 C70 117.6(7) . .
C68 C67 C70 122.4(7) . .
C32 C33 C34 121.5(6) . .
C67 C66 C65 120.7(7) . .
C64 C65 C66 117.4(6) . .
C38 C37 C36 119.1(5) . .
C67 C68 C69 120.4(7) . .
C84 C83 P1 119.41(18) . .
C84 C83 C88 120.0 . .
C88 C83 P1 120.49(18) . .
C86 C84 C83 120.0 . .
C84 C86 C85 120.0 . .
C87 C85 C86 120.0 . .
C88 C87 C85 120.0 . .
C87 C88 C83 120.0 . .
C64 C69 C68 119.9(7) . .
C46 C47 C48 122.4(6) . .
C82 C77 P1 121.8(5) . .
C82 C77 C78 122.5(7) . .
C78 C77 P1 115.1(6) . .
C46 C45 C44 120.0(6) . .
F2 C7 C4 113.3(6) . .
F3 C7 C4 116.0(5) . .
F3 C7 F2 99.4(7) . .
F1 C7 C4 113.9(6) . .
F1 C7 F2 110.5(6) . .
F1 C7 F3 102.2(7) . .
C33 C34 C29 119.4(7) . .
C31 C32 C35 115.5(7) . .
C33 C32 C31 120.4(7) . .
C33 C32 C35 124.1(6) . .
C92 C93 C94 120.0 . .
C93 C92 C91 120.0 . .
C90 C91 C92 120.0 . .
C91 C90 C89 120.0 . .
C90 C89 P1 120.9(2) . .
C90 C89 C94 120.0 . .
C94 C89 P1 119.1(2) . .
C89 C94 C93 120.0 . .
F8 C21 C18 116.8(7) . .
F8 C21 F7 99.6(8) . .
F8 C21 F9 113.9(8) . .
F7 C21 C18 109.8(6) . .
F9 C21 C18 116.2(8) . .
F9 C21 F7 97.0(7) . .
C43 C44 C45 122.7(6) . .
F18 C42 C39 114.0(6) . .
F18 C42 F17 106.8(7) . .
F18 C42 F16 107.9(5) . .
F17 C42 C39 111.1(5) . .
F17 C42 F16 103.9(6) . .
F16 C42 C39 112.5(7) . .
C77 C82 C81 122.3(7) . .
C61 C60 C59 118.7(8) . .
C61 C60 C63 122.4(6) . .
C59 C60 C63 118.3(8) . .
C77 C78 C79 112.9(9) . .
F30 C70 C67 110.3(7) . .
F30 C70 F29 106.5(7) . .
F28 C70 F30 108.7(6) . .
F28 C70 C67 114.4(7) . .
F28 C70 F29 108.0(8) . .
F29 C70 C67 108.5(5) . .
F12 C28 C25 113.8(5) . .
F10 C28 C25 112.6(7) . .
F10 C28 F12 103.0(6) . .
F11 C28 C25 114.6(6) . .
F11 C28 F12 106.8(7) . .
F11 C28 F10 104.9(6) . .
C78 C79 C80 123.2(8) . .
C81 C80 C79 115.3(9) . .
F19 C49 C46 112.2(6) . .
F20 C49 F19 107.2(6) . .
F20 C49 F21 106.4(7) . .
F20 C49 C46 112.8(6) . .
F21 C49 F19 104.2(6) . .
F21 C49 C46 113.5(6) . .
C106 C101 P2 121.2(3) . .
C106 C101 C102 120.0 . .
C102 C101 P2 118.3(3) . .
C105 C106 C101 120.0 . .
C106 C105 C104 120.0 . .
C103 C104 C105 120.0 . .
C104 C103 C102 120.0 . .
C103 C102 C101 120.0 . .
C57 C58 C59 119.1(6) . .
C60 C59 C58 119.9(9) . .
C95 C100 C99 120.0 . .
C100 C95 P2 117.6(4) . .
C100 C95 C96 120.0 . .
C96 C95 P2 122.4(4) . .
C95 C96 C97 120.0 . .
C98 C97 C96 120.0 . .
C97 C98 C99 120.0 . .
C98 C99 C100 120.0 . .
F15 C35 C32 115.6(7) . .
F15 C35 F13 98.1(8) . .
F14 C35 F15 119.6(11) . .
F14 C35 C32 114.4(9) . .
F14 C35 F13 99.6(7) . .
F13 C35 C32 105.1(8) . .
C80 C81 C82 123.5(10) . .
C113 C114 C115 120.0 . .
C114 C113 P2 121.2(4) . .
C114 C113 C118 120.0 . .
C118 C113 P2 118.7(4) . .
C113 C118 C117 120.0 . .
C118 C117 C116 120.0 . .
C115 C116 C117 120.0 . .
C116 C115 C114 120.0 . .
C111 C112 C107 120.0 . .
C112 C111 C110 120.0 . .
C111 C110 C109 120.0 . .
C108 C109 C110 120.0 . .
C109 C108 C107 120.0 . .
C112 C107 P2 120.5(4) . .
C108 C107 P2 119.0(4) . .
C108 C107 C112 120.0 . .
F6 C14 C11 119.5(8) . .
F6 C14 F5 104.8(12) . .
F6 C14 F4 106.6(10) . .
F5 C14 C11 106.3(8) . .
F4 C14 C11 114.5(11) . .
F4 C14 F5 103.5(8) . .
F26 C63 C60 117.3(5) . .
F26 C63 F27 105.7(7) . .
F27 C63 C60 115.8(7) . .
F25 C63 F26 101.4(6) . .
F25 C63 C60 113.9(7) . .
F25 C63 F27 100.6(6) . .
C56 F24 C128 131.4(12) . .
Cu2 S8 Cu6 84.09(9) . .
F24 C56 F22 103.1(12) . .
F24 C56 F23 114.9(13) . .
F22 C56 F23 108.6(11) . .
Cu6 S8A Cu2 78.82(7) . .
C50A S8A Cu2 109.1(3) . .
C50A S8A Cu6 107.9(3) . .
C52A C53A C54A 120.0 . .
C52A C53A C128 129.2(5) . .
C54A C53A C128 110.8(5) . .
C51A C52A C53A 120.0 . .
C52A C51A C50A 120.0 . .
C51A C50A S8A 123.0(4) . .
C55A C50A S8A 117.0(4) . .
C55A C50A C51A 120.0 . .
C50A C55A C54A 120.0 . .
C55A C54A C53A 120.0 . .
C54B C53B C52B 126.3(16) . .
C55B C50B C51B 119.7(12) . .
C53B C52B C51B 114.9(12) . .
C52B C51B C50B 120.8(12) . .
C53B C54B C55B 118.7(13) . .
C50B C55B C54B 118.8(11) . .
F24 C128 C53A 100.9(9) . .
F24 C128 F119 91.5(10) . .
F22A C128 F24 108.7(10) . .
F22A C128 C53A 97.8(9) . .
F22A C128 F119 150.0(17) . .
F119 C128 C53A 99.9(14) . .

loop_
_geom_bond_atom_site_label_1
_geom_bond_atom_site_label_2
_geom_bond_distance
_geom_bond_site_symmetry_2
Au1 Au2 2.7484(2) 2_665
Au1 Au2 2.7484(2) .
Au1 Au3 2.7368(2) 2_665
Au1 Au3 2.7368(2) .
Au1 Au4 2.7377(2) 2_665
Au1 Au4 2.73773(19) .
Au1 Au5 2.7289(2) 2_665
Au1 Au5 2.7289(2) .
Au1 Au6 2.7185(2) .
Au1 Au6 2.7185(3) 2_665
Au1 Au7 2.7194(2) .
Au1 Au7 2.7194(2) 2_665
Au2 Au3 2.9031(3) .
Au2 Au4 2.9017(3) 2_665
Au2 Au5 2.9095(3) 2_665
Au2 Au6 2.8750(3) .
Au2 Au7 2.8064(3) .
Au2 Cu4 3.0078(6) .
Au2 S1 2.3336(11) .
Au3 Au4 2.9081(3) .
Au3 Au5 2.8724(3) 2_665
Au3 Au6 2.8086(3) 2_665
Au3 Au7 2.8935(3) .
Au3 Cu6 3.0081(6) 2_665
Au3 S9 2.3278(11) 2_665
Au4 Au2 2.9017(3) 2_665
Au4 Au5 2.8107(3) .
Au4 Au6 2.8964(3) 2_665
Au4 Au7 2.8780(3) .
Au4 Cu5 2.9638(6) .
Au4 S5 2.3255(11) .
Au5 Au2 2.9095(3) 2_665
Au5 Au3 2.8724(3) 2_665
Au5 Au6 2.8737(3) .
Au5 Au7 2.8807(3) .
Au5 Cu2 2.7498(6) .
Au5 S6 2.3465(11) .
Au6 Au3 2.8086(3) 2_665
Au6 Au4 2.8964(3) 2_665
Au6 Au7 2.8693(3) .
Au6 Cu1 2.7518(5) .
Au6 S10 2.3352(10) .
Au7 Cu3 2.7329(6) .
Au7 S3 2.3344(10) .
Cu1 Cu4 2.9324(10) .
Cu1 S7 2.3004(12) .
Cu1 S10 2.2658(13) .
Cu1 S2 2.2017(14) .
Cu2 Cu6 2.8978(9) .
Cu2 S7 2.3182(13) .
Cu2 S6 2.2558(12) .
Cu2 S8 2.024(3) .
Cu2 S8A 2.348(2) .
Cu3 Cu5 2.9412(8) .
Cu3 S7 2.2828(12) .
Cu3 S3 2.2708(14) .
Cu3 S4 2.2037(13) .
Cu4 S1 2.2302(12) .
Cu4 S3 2.3694(12) .
Cu4 S2 2.2320(11) .
Cu5 S5 2.2419(11) .
Cu5 S4 2.2340(11) .
Cu5 S6 2.3759(14) .
Cu6 Au3 3.0081(6) 2_665
Cu6 S10 2.3639(14) .
Cu6 S9 2.2364(11) .
Cu6 S8 2.293(2) .
Cu6 S8A 2.213(2) .
S7 C43 1.768(4) .
S10 C64 1.781(4) .
S1 C1 1.774(2) .
S9 Au3 2.3278(11) 2_665
S9 C57 1.777(5) .
S3 C15 1.766(5) .
S2 C8 1.771(3) .
S5 C29 1.790(6) .
S4 C22 1.776(5) .
S6 C36 1.778(5) .
P1 C71 1.807(3) .
P1 C83 1.785(3) .
P1 C77 1.811(7) .
P1 C89 1.783(4) .
C1 C2 1.3900 .
C1 C6 1.3900 .
C2 C3 1.3900 .
C3 C4 1.3900 .
C4 C5 1.3900 .
C4 C7 1.474(6) .
C5 C6 1.3900 .
C64 C65 1.380(9) .
C64 C69 1.366(8) .
C22 C27 1.372(7) .
C22 C23 1.399(7) .
C57 C62 1.344(6) .
C57 C58 1.322(10) .
C29 C30 1.371(8) .
C29 C34 1.394(7) .
C30 C31 1.367(9) .
C27 C26 1.343(8) .
C15 C16 1.368(6) .
C15 C20 1.427(8) .
C36 C41 1.381(6) .
C36 C37 1.402(7) .
C16 C17 1.380(8) .
C62 C61 1.389(8) .
C20 C19 1.409(8) .
C43 C48 1.381(7) .
C43 C44 1.332(8) .
C17 C18 1.372(9) .
C61 C60 1.307(10) .
C39 C40 1.369(7) .
C39 C38 1.358(8) .
C39 C42 1.510(9) .
C23 C24 1.385(10) .
C18 C19 1.407(8) .
C18 C21 1.491(10) .
C26 C25 1.356(8) .
C40 C41 1.394(7) .
C24 C25 1.354(9) .
C71 C76 1.3900 .
C71 C72 1.3900 .
C76 C75 1.3900 .
C75 C74 1.3900 .
C74 C73 1.3900 .
C73 C72 1.3900 .
C8 C13 1.3900 .
C8 C9 1.3900 .
C13 C12 1.3900 .
C12 C11 1.3900 .
C11 C10 1.3900 .
C11 C14 1.503(8) .
C10 C9 1.3900 .
C25 C28 1.526(11) .
C38 C37 1.395(8) .
P2 C101 1.730(6) .
P2 C95 1.726(8) .
P2 C113 1.860(7) .
P2 C107 1.833(8) .
F19 C49 1.361(10) .
F18 C42 1.283(7) .
F17 C42 1.342(10) .
F30 C70 1.299(12) .
F16 C42 1.346(8) .
F12 C28 1.326(8) .
F20 C49 1.276(8) .
F21 C49 1.335(10) .
F15 C35 1.230(13) .
C31 C32 1.397(9) .
C46 C47 1.321(9) .
C46 C45 1.287(8) .
C46 C49 1.501(8) .
F10 C28 1.293(10) .
C48 C47 1.377(8) .
C67 C66 1.362(10) .
C67 C68 1.366(11) .
C67 C70 1.551(8) .
C33 C34 1.365(12) .
C33 C32 1.327(12) .
F11 C28 1.275(10) .
C66 C65 1.423(8) .
F28 C70 1.272(11) .
F2 C7 1.284(10) .
F3 C7 1.286(8) .
F6 C14 1.211(12) .
F8 C21 1.211(9) .
F29 C70 1.310(8) .
C68 C69 1.384(9) .
C83 C84 1.3900 .
C83 C88 1.3900 .
C84 C86 1.3900 .
C86 C85 1.3900 .
C85 C87 1.3900 .
C87 C88 1.3900 .
F1 C7 1.231(11) .
F26 C63 1.273(8) .
C77 C82 1.251(11) .
C77 C78 1.408(10) .
C45 C44 1.413(9) .
F5 C14 1.349(14) .
C32 C35 1.523(14) .
C93 C92 1.3900 .
C93 C94 1.3900 .
C92 C91 1.3900 .
C91 C90 1.3900 .
C90 C89 1.3900 .
C89 C94 1.3900 .
C21 F7 1.344(11) .
C21 F9 1.248(13) .
C82 C81 1.447(12) .
C60 C59 1.345(11) .
C60 C63 1.457(11) .
F14 C35 1.204(10) .
C78 C79 1.451(13) .
C79 C80 1.460(17) .
C80 C81 1.238(12) .
F13 C35 1.425(11) .
F27 C63 1.284(7) .
C101 C106 1.3900 .
C101 C102 1.3900 .
C106 C105 1.3900 .
C105 C104 1.3900 .
C104 C103 1.3900 .
C103 C102 1.3900 .
C58 C59 1.435(14) .
C100 C95 1.3900 .
C100 C99 1.3900 .
C95 C96 1.3900 .
C96 C97 1.3900 .
C97 C98 1.3900 .
C98 C99 1.3900 .
C114 C113 1.3900 .
C114 C115 1.3900 .
C113 C118 1.3900 .
C118 C117 1.3900 .
C117 C116 1.3900 .
C116 C115 1.3900 .
C112 C111 1.3900 .
C112 C107 1.3900 .
C111 C110 1.3900 .
C110 C109 1.3900 .
C109 C108 1.3900 .
C108 C107 1.3900 .
C14 F4 1.30(2) .
C63 F25 1.264(8) .
F24 C56 1.268(17) .
F24 C128 1.360(13) .
F22 C56 1.355(18) .
F23 C56 1.387(15) .
S8A C50A 1.807(6) .
C53A C52A 1.3900 .
C53A C54A 1.3900 .
C53A C128 1.750(16) .
C52A C51A 1.3900 .
C51A C50A 1.3900 .
C50A C55A 1.3900 .
C55A C54A 1.3900 .
F22A C128 1.329(11) .
C53B C52B 1.38(2) .
C53B C54B 1.313(19) .
C50B C51B 1.403(17) .
C50B C55B 1.379(17) .
C52B C51B 1.40(2) .
C54B C55B 1.40(2) .
C128 F119 1.366(14) .

loop_
_platon_squeeze_void_nr
_platon_squeeze_void_average_x
_platon_squeeze_void_average_y
_platon_squeeze_void_average_z
_platon_squeeze_void_volume
_platon_squeeze_void_count_electrons
_platon_squeeze_void_content
1 0.000 0.000 0.000 227 70 ' '
2 -0.500 0.500 0.500 562 130 ' '
